data_4119592
loop_
_publ_author_name
'Xiaobo Pan'
'Yuanting Su'
'Xiaoyu Chen'
'Yue Zhao'
'Yizhi Li'
'Jinglin Zuo'
'Xinping Wang'

_publ_section_title
;
 Stable Tetraaryldiphosphine Radical Cation and Dication
;
_journal_name_full 'Journal of the American Chemical Society'
_journal_page_first 5561
_journal_page_last 5564
_journal_paper_doi 10.1021/ja402492u
_journal_volume 135
_journal_year 2013
_chemical_formula_moiety 'C60 H92 P2, 2(C16 Al F36 O4)'
_chemical_formula_sum 'C92 H92 Al2 F72 O8 P2'
_chemical_formula_weight 2809.56
_chemical_name_systematic
; 
 ? 
;
_space_group_IT_number 33
_symmetry_cell_setting orthorhombic
_symmetry_space_group_name_Hall 'P 2c -2n'
_symmetry_space_group_name_H-M 'P n a 21'
_atom_sites_solution_hydrogens geom
_atom_sites_solution_primary direct
_atom_sites_solution_secondary difmap
_audit_creation_method SHELXL-97
_cell_angle_alpha 90.00
_cell_angle_beta 90.00
_cell_angle_gamma 90.00
_cell_formula_units_Z 4
_cell_length_a 22.3334(16)
_cell_length_b 29.1146(12)
_cell_length_c 18.8388(13)
_cell_measurement_temperature 123(2)
_cell_volume 12249.5(13)
_computing_cell_refinement 'Bruker SAINT'
_computing_data_collection 'Bruker APEX II'
_computing_data_reduction 'Bruker SAINT'
_computing_molecular_graphics 'Bruker SHELXTL'
_computing_publication_material 'Bruker SHELXTL'
_computing_structure_refinement 'SHELXL-97 (Sheldrick, 1997)'
_computing_structure_solution 'SHELXS-97 (Sheldrick, 1990)'
_diffrn_ambient_temperature 123(2)
_diffrn_measured_fraction_theta_full 1.000
_diffrn_measured_fraction_theta_max 1.000
_diffrn_measurement_device_type 'Bruker APEX II CCD'
_diffrn_measurement_method '\f and \w scans'
_diffrn_radiation_monochromator graphite
_diffrn_radiation_source 'fine-focus sealed tube'
_diffrn_radiation_type MoK\a
_diffrn_radiation_wavelength 0.71073
_diffrn_reflns_av_R_equivalents 0.0164
_diffrn_reflns_av_sigmaI/netI 0.0651
_diffrn_reflns_limit_h_max 27
_diffrn_reflns_limit_h_min -27
_diffrn_reflns_limit_k_max 35
_diffrn_reflns_limit_k_min -35
_diffrn_reflns_limit_l_max 23
_diffrn_reflns_limit_l_min -23
_diffrn_reflns_number 98135
_diffrn_reflns_theta_full 26.00
_diffrn_reflns_theta_max 26.00
_diffrn_reflns_theta_min 1.29
_exptl_absorpt_coefficient_mu 0.208
_exptl_absorpt_correction_T_max 0.9596
_exptl_absorpt_correction_T_min 0.9480
_exptl_absorpt_correction_type multi-scan
_exptl_absorpt_process_details 'SADABS (Cheldrich, 1997)'
_exptl_crystal_colour red
_exptl_crystal_density_diffrn 1.523
_exptl_crystal_description block
_exptl_crystal_F_000 5648
_exptl_crystal_size_max 0.45
_exptl_crystal_size_mid 0.36
_exptl_crystal_size_min 0.30
_refine_diff_density_max 0.729
_refine_diff_density_min -0.486
_refine_diff_density_rms 0.114
_refine_ls_abs_structure_details 'Flack H D (1983), Acta Cryst. A39, 876-881'
_refine_ls_abs_structure_Flack 0.04(12)
_refine_ls_extinction_method none
_refine_ls_goodness_of_fit_ref 1.093
_refine_ls_hydrogen_treatment constr
_refine_ls_matrix_type fullcycle
_refine_ls_number_parameters 1610
_refine_ls_number_reflns 24046
_refine_ls_number_restraints 1
_refine_ls_restrained_S_all 1.093
_refine_ls_R_factor_all 0.0636
_refine_ls_R_factor_gt 0.0581
_refine_ls_shift/su_max 0.000
_refine_ls_shift/su_mean 0.000
_refine_ls_structure_factor_coef Fsqd
_refine_ls_weighting_details 'calc w=1/[\s^2^(Fo^2^)+(0.0900P)^2^+1.9900P] where P=(Fo^2^+2Fc^2^)/3'
_refine_ls_weighting_scheme calc
_refine_ls_wR_factor_gt 0.1575
_refine_ls_wR_factor_ref 0.1589
_reflns_number_gt 18747
_reflns_number_total 24046
_reflns_threshold_expression >2sigma(I)
_cod_data_source_file ja402492u_si_004.cif
_cod_data_source_block 1
_cod_database_code 4119592

loop_
_symmetry_equiv_pos_as_xyz
'x, y, z'
'-x, -y, z+1/2'
'x+1/2, -y+1/2, z'
'-x+1/2, y+1/2, z+1/2'

loop_
_atom_site_label
_atom_site_type_symbol
_atom_site_fract_x
_atom_site_fract_y
_atom_site_fract_z
_atom_site_U_iso_or_equiv
_atom_site_adp_type
_atom_site_occupancy
_atom_site_symmetry_multiplicity
_atom_site_calc_flag
_atom_site_refinement_flags
Al1 Al 0.26823(6) 0.57869(5) 0.77637(8) 0.0387(3) Uani 1 1 d .
Al2 Al 0.50406(6) 0.78127(4) 0.14686(8) 0.0389(3) Uani 1 1 d .
C1 C 0.7050(2) 0.06473(16) 0.1844(3) 0.0394(10) Uani 1 1 d .
C2 C 0.7278(2) 0.05884(16) 0.1168(3) 0.0387(10) Uani 1 1 d .
C3 C 0.6893(2) 0.05191(16) 0.0600(3) 0.0419(11) Uani 1 1 d .
H3 H 0.7050 0.0485 0.0134 0.050 Uiso 1 1 calc R
C4 C 0.6278(2) 0.04994(16) 0.0711(3) 0.0406(11) Uani 1 1 d .
C5 C 0.6047(2) 0.05615(16) 0.1396(3) 0.0401(10) Uani 1 1 d .
H5 H 0.5627 0.0553 0.1473 0.048 Uiso 1 1 calc R
C6 C 0.6431(2) 0.06344(16) 0.1961(3) 0.0399(11) Uani 1 1 d .
C7 C 0.7936(2) 0.06052(16) 0.0994(3) 0.0386(10) Uani 1 1 d .
H7 H 0.8153 0.0606 0.1458 0.046 Uiso 1 1 calc R
C8 C 0.8149(2) 0.01852(16) 0.0597(3) 0.0405(10) Uani 1 1 d .
H8A H 0.7862 0.0110 0.0220 0.061 Uiso 1 1 calc R
H8B H 0.8180 -0.0074 0.0926 0.061 Uiso 1 1 calc R
H8C H 0.8542 0.0247 0.0387 0.061 Uiso 1 1 calc R
C9 C 0.8144(2) 0.10303(16) 0.0594(3) 0.0415(11) Uani 1 1 d .
H9A H 0.8262 0.1268 0.0935 0.062 Uiso 1 1 calc R
H9B H 0.7816 0.1146 0.0297 0.062 Uiso 1 1 calc R
H9C H 0.8486 0.0951 0.0293 0.062 Uiso 1 1 calc R
C10 C 0.5886(2) 0.04222(16) 0.0074(3) 0.0389(10) Uani 1 1 d .
H10 H 0.5462 0.0488 0.0212 0.047 Uiso 1 1 calc R
C11 C 0.6065(2) 0.07569(17) -0.0518(3) 0.0439(11) Uani 1 1 d .
H11A H 0.6402 0.0946 -0.0358 0.066 Uiso 1 1 calc R
H11B H 0.5725 0.0955 -0.0633 0.066 Uiso 1 1 calc R
H11C H 0.6184 0.0583 -0.0941 0.066 Uiso 1 1 calc R
C12 C 0.5917(2) -0.00748(16) -0.0221(3) 0.0418(11) Uani 1 1 d .
H12A H 0.5881 -0.0294 0.0172 0.063 Uiso 1 1 calc R
H12B H 0.6301 -0.0121 -0.0463 0.063 Uiso 1 1 calc R
H12C H 0.5589 -0.0124 -0.0557 0.063 Uiso 1 1 calc R
C13 C 0.6186(2) 0.06812(16) 0.2706(3) 0.0391(10) Uani 1 1 d .
H13 H 0.6520 0.0723 0.3054 0.047 Uiso 1 1 calc R
C14 C 0.5740(2) 0.10906(16) 0.2753(3) 0.0395(10) Uani 1 1 d .
H14A H 0.5358 0.1002 0.2537 0.059 Uiso 1 1 calc R
H14B H 0.5906 0.1355 0.2499 0.059 Uiso 1 1 calc R
H14C H 0.5676 0.1172 0.3252 0.059 Uiso 1 1 calc R
C15 C 0.5832(2) 0.02419(16) 0.2877(3) 0.0401(10) Uani 1 1 d .
H15A H 0.6111 -0.0012 0.2963 0.060 Uiso 1 1 calc R
H15B H 0.5571 0.0165 0.2476 0.060 Uiso 1 1 calc R
H15C H 0.5587 0.0292 0.3302 0.060 Uiso 1 1 calc R
C16 C 0.8104(2) 0.13231(16) 0.2391(3) 0.0386(10) Uani 1 1 d .
C17 C 0.8722(2) 0.13063(16) 0.2293(3) 0.0395(10) Uani 1 1 d .
C18 C 0.9033(2) 0.16997(16) 0.2090(3) 0.0404(10) Uani 1 1 d .
H18 H 0.9455 0.1688 0.2026 0.049 Uiso 1 1 calc R
C19 C 0.8727(2) 0.21091(15) 0.1979(2) 0.0366(10) Uani 1 1 d .
C20 C 0.8107(2) 0.21261(16) 0.2081(3) 0.0391(10) Uani 1 1 d .
H20 H 0.7898 0.2407 0.2015 0.047 Uiso 1 1 calc R
C21 C 0.7797(2) 0.17332(16) 0.2280(3) 0.0388(10) Uani 1 1 d .
C22 C 0.9120(2) 0.08890(16) 0.2420(3) 0.0421(11) Uani 1 1 d .
H22 H 0.8855 0.0632 0.2582 0.051 Uiso 1 1 calc R
C23 C 0.9449(2) 0.07231(17) 0.1748(3) 0.0416(11) Uani 1 1 d .
H23A H 0.9768 0.0940 0.1628 0.062 Uiso 1 1 calc R
H23B H 0.9164 0.0704 0.1353 0.062 Uiso 1 1 calc R
H23C H 0.9622 0.0419 0.1835 0.062 Uiso 1 1 calc R
C24 C 0.9544(2) 0.10018(16) 0.3033(3) 0.0392(10) Uani 1 1 d .
H24A H 0.9333 0.0963 0.3485 0.059 Uiso 1 1 calc R
H24B H 0.9681 0.1320 0.2989 0.059 Uiso 1 1 calc R
H24C H 0.9890 0.0795 0.3018 0.059 Uiso 1 1 calc R
C25 C 0.7127(2) 0.17544(16) 0.2377(2) 0.0383(10) Uani 1 1 d .
H25 H 0.6993 0.1449 0.2562 0.046 Uiso 1 1 calc R
C26 C 0.6829(2) 0.18270(16) 0.1653(3) 0.0411(11) Uani 1 1 d .
H26A H 0.6985 0.1601 0.1314 0.062 Uiso 1 1 calc R
H26B H 0.6917 0.2138 0.1482 0.062 Uiso 1 1 calc R
H26C H 0.6395 0.1788 0.1701 0.062 Uiso 1 1 calc R
C27 C 0.6909(2) 0.21219(16) 0.2898(3) 0.0412(11) Uani 1 1 d .
H27A H 0.7240 0.2330 0.3013 0.062 Uiso 1 1 calc R
H27B H 0.6765 0.1974 0.3333 0.062 Uiso 1 1 calc R
H27C H 0.6582 0.2297 0.2681 0.062 Uiso 1 1 calc R
C28 C 0.9015(2) 0.25547(16) 0.1778(3) 0.0400(10) Uani 1 1 d .
H28 H 0.8800 0.2789 0.2069 0.048 Uiso 1 1 calc R
C29 C 0.8836(2) 0.26653(17) 0.1015(3) 0.0413(11) Uani 1 1 d .
H29A H 0.8404 0.2723 0.0994 0.062 Uiso 1 1 calc R
H29B H 0.8936 0.2405 0.0708 0.062 Uiso 1 1 calc R
H29C H 0.9052 0.2939 0.0854 0.062 Uiso 1 1 calc R
C30 C 0.9659(2) 0.25895(16) 0.2021(3) 0.0406(10) Uani 1 1 d .
H30A H 0.9832 0.2281 0.2056 0.061 Uiso 1 1 calc R
H30B H 0.9674 0.2739 0.2487 0.061 Uiso 1 1 calc R
H30C H 0.9889 0.2771 0.1679 0.061 Uiso 1 1 calc R
C31 C 0.7257(2) -0.00822(16) 0.3441(3) 0.0400(11) Uani 1 1 d .
C32 C 0.7247(2) -0.04586(16) 0.2994(3) 0.0385(10) Uani 1 1 d .
C33 C 0.6979(2) -0.08653(16) 0.3213(3) 0.0392(10) Uani 1 1 d .
H33 H 0.6970 -0.1123 0.2905 0.047 Uiso 1 1 calc R
C34 C 0.6723(2) -0.08941(16) 0.3887(3) 0.0408(11) Uani 1 1 d .
C35 C 0.6735(2) -0.05140(16) 0.4332(3) 0.0394(10) Uani 1 1 d .
H35 H 0.6560 -0.0533 0.4791 0.047 Uiso 1 1 calc R
C36 C 0.6999(2) -0.01092(16) 0.4114(3) 0.0384(10) Uani 1 1 d .
C37 C 0.7485(2) -0.04628(16) 0.2239(3) 0.0390(10) Uani 1 1 d .
H37 H 0.7675 -0.0157 0.2149 0.047 Uiso 1 1 calc R
C38 C 0.6974(2) -0.05177(17) 0.1708(3) 0.0396(10) Uani 1 1 d .
H38A H 0.6687 -0.0266 0.1769 0.059 Uiso 1 1 calc R
H38B H 0.6771 -0.0812 0.1790 0.059 Uiso 1 1 calc R
H38C H 0.7134 -0.0511 0.1224 0.059 Uiso 1 1 calc R
C39 C 0.7969(2) -0.08279(16) 0.2151(3) 0.0388(10) Uani 1 1 d .
H39A H 0.7801 -0.1131 0.2259 0.058 Uiso 1 1 calc R
H39B H 0.8301 -0.0763 0.2477 0.058 Uiso 1 1 calc R
H39C H 0.8117 -0.0824 0.1661 0.058 Uiso 1 1 calc R
C40 C 0.6468(2) -0.13340(16) 0.4175(3) 0.0416(11) Uani 1 1 d .
H40 H 0.6271 -0.1462 0.3741 0.050 Uiso 1 1 calc R
C41 C 0.6988(2) -0.16651(17) 0.4262(3) 0.0430(11) Uani 1 1 d .
H41A H 0.7337 -0.1499 0.4445 0.064 Uiso 1 1 calc R
H41B H 0.7086 -0.1801 0.3801 0.064 Uiso 1 1 calc R
H41C H 0.6876 -0.1908 0.4596 0.064 Uiso 1 1 calc R
C42 C 0.5944(2) -0.13446(17) 0.4704(3) 0.0436(11) Uani 1 1 d .
H42A H 0.5639 -0.1122 0.4558 0.065 Uiso 1 1 calc R
H42B H 0.6091 -0.1266 0.5179 0.065 Uiso 1 1 calc R
H42C H 0.5769 -0.1653 0.4713 0.065 Uiso 1 1 calc R
C43 C 0.6962(2) 0.03052(16) 0.4592(3) 0.0383(10) Uani 1 1 d .
H43 H 0.7137 0.0569 0.4324 0.046 Uiso 1 1 calc R
C44 C 0.6327(2) 0.04415(16) 0.4798(3) 0.0402(10) Uani 1 1 d .
H44A H 0.6168 0.0220 0.5140 0.060 Uiso 1 1 calc R
H44B H 0.6073 0.0445 0.4374 0.060 Uiso 1 1 calc R
H44C H 0.6331 0.0748 0.5012 0.060 Uiso 1 1 calc R
C45 C 0.7366(2) 0.02220(16) 0.5235(2) 0.0379(10) Uani 1 1 d .
H45A H 0.7742 0.0081 0.5079 0.057 Uiso 1 1 calc R
H45B H 0.7163 0.0016 0.5569 0.057 Uiso 1 1 calc R
H45C H 0.7451 0.0515 0.5469 0.057 Uiso 1 1 calc R
C46 C 0.8332(2) 0.05741(16) 0.3942(2) 0.0376(10) Uani 1 1 d .
C47 C 0.8738(2) 0.02186(16) 0.4058(3) 0.0392(10) Uani 1 1 d .
C48 C 0.9168(2) 0.02550(16) 0.4584(2) 0.0380(10) Uani 1 1 d .
H48 H 0.9441 0.0011 0.4664 0.046 Uiso 1 1 calc R
C49 C 0.9197(3) 0.06521(17) 0.4999(3) 0.0468(12) Uani 1 1 d .
C50 C 0.8795(2) 0.10085(16) 0.4884(3) 0.0404(10) Uani 1 1 d .
H50 H 0.8816 0.1278 0.5168 0.049 Uiso 1 1 calc R
C51 C 0.8362(2) 0.09734(16) 0.4355(3) 0.0418(11) Uani 1 1 d .
C52 C 0.8735(2) -0.02170(16) 0.3618(3) 0.0408(11) Uani 1 1 d .
H52 H 0.8428 -0.0180 0.3236 0.049 Uiso 1 1 calc R
C53 C 0.8540(2) -0.06183(16) 0.4094(3) 0.0425(11) Uani 1 1 d .
H53A H 0.8336 -0.0498 0.4516 0.064 Uiso 1 1 calc R
H53B H 0.8893 -0.0795 0.4240 0.064 Uiso 1 1 calc R
H53C H 0.8266 -0.0818 0.3831 0.064 Uiso 1 1 calc R
C54 C 0.9349(2) -0.02761(17) 0.3260(3) 0.0423(11) Uani 1 1 d .
H54A H 0.9603 -0.0011 0.3372 0.063 Uiso 1 1 calc R
H54B H 0.9296 -0.0297 0.2744 0.063 Uiso 1 1 calc R
H54C H 0.9540 -0.0557 0.3434 0.063 Uiso 1 1 calc R
C55 C 0.9665(2) 0.06962(17) 0.5576(3) 0.0420(11) Uani 1 1 d .
H55 H 0.9526 0.0921 0.5941 0.050 Uiso 1 1 calc R
C56 C 1.0228(2) 0.08775(17) 0.5214(3) 0.0424(11) Uani 1 1 d .
H56A H 1.0129 0.1152 0.4939 0.064 Uiso 1 1 calc R
H56B H 1.0390 0.0641 0.4897 0.064 Uiso 1 1 calc R
H56C H 1.0528 0.0955 0.5575 0.064 Uiso 1 1 calc R
C57 C 0.9838(2) 0.02464(16) 0.5935(3) 0.0424(11) Uani 1 1 d .
H57A H 0.9723 -0.0012 0.5631 0.064 Uiso 1 1 calc R
H57B H 0.9630 0.0222 0.6392 0.064 Uiso 1 1 calc R
H57C H 1.0271 0.0240 0.6014 0.064 Uiso 1 1 calc R
C58 C 0.7958(2) 0.13754(16) 0.4226(3) 0.0411(10) Uani 1 1 d .
H58 H 0.7676 0.1309 0.3827 0.049 Uiso 1 1 calc R
C59 C 0.8332(2) 0.18059(17) 0.4066(3) 0.0415(11) Uani 1 1 d .
H59A H 0.8524 0.1773 0.3601 0.062 Uiso 1 1 calc R
H59B H 0.8640 0.1843 0.4432 0.062 Uiso 1 1 calc R
H59C H 0.8071 0.2076 0.4062 0.062 Uiso 1 1 calc R
C60 C 0.7612(2) 0.14716(16) 0.4909(3) 0.0377(10) Uani 1 1 d .
H60A H 0.7868 0.1643 0.5239 0.057 Uiso 1 1 calc R
H60B H 0.7492 0.1180 0.5127 0.057 Uiso 1 1 calc R
H60C H 0.7255 0.1654 0.4800 0.057 Uiso 1 1 calc R
C61 C 0.1391(2) 0.57077(16) 0.7469(3) 0.0397(10) Uani 1 1 d .
C62 C 0.1102(2) 0.58079(17) 0.6758(3) 0.0435(11) Uani 1 1 d .
C63 C 0.1185(2) 0.60857(17) 0.7972(3) 0.0430(11) Uani 1 1 d .
C64 C 0.1208(2) 0.52881(16) 0.7879(3) 0.0400(10) Uani 1 1 d .
C65 C 0.2810(2) 0.62918(16) 0.9148(2) 0.0370(10) Uani 1 1 d .
C66 C 0.2798(2) 0.68075(16) 0.9126(3) 0.0396(10) Uani 1 1 d .
C67 C 0.2336(2) 0.61615(18) 0.9695(3) 0.0448(11) Uani 1 1 d .
C68 C 0.3479(2) 0.61804(17) 0.9251(3) 0.0397(10) Uani 1 1 d .
C69 C 0.3220(2) 0.48404(16) 0.7902(3) 0.0394(10) Uani 1 1 d .
C70 C 0.2878(2) 0.44662(17) 0.8304(3) 0.0420(11) Uani 1 1 d .
C71 C 0.3884(2) 0.48886(15) 0.8002(3) 0.0368(10) Uani 1 1 d .
C72 C 0.3107(2) 0.47131(17) 0.7125(3) 0.0428(11) Uani 1 1 d .
C73 C 0.3293(2) 0.62904(17) 0.6583(3) 0.0436(11) Uani 1 1 d .
C74 C 0.3830(2) 0.65665(18) 0.6860(3) 0.0450(11) Uani 1 1 d .
C75 C 0.3358(2) 0.60824(16) 0.5845(3) 0.0409(11) Uani 1 1 d .
C76 C 0.2783(2) 0.66285(16) 0.6469(3) 0.0418(11) Uani 1 1 d .
C77 C 0.4153(2) 0.71459(16) 0.2106(3) 0.0414(11) Uani 1 1 d .
C78 C 0.4575(2) 0.67386(16) 0.2006(3) 0.0406(10) Uani 1 1 d .
C79 C 0.3540(2) 0.70829(17) 0.1778(3) 0.0445(11) Uani 1 1 d .
C80 C 0.4149(2) 0.72091(17) 0.2902(3) 0.0427(11) Uani 1 1 d .
C81 C 0.4801(2) 0.87503(16) 0.1994(3) 0.0420(11) Uani 1 1 d .
C82 C 0.4111(2) 0.87152(17) 0.1983(3) 0.0430(11) Uani 1 1 d .
C83 C 0.5070(2) 0.88568(16) 0.2721(3) 0.0402(11) Uani 1 1 d .
C84 C 0.5014(2) 0.90926(17) 0.1462(3) 0.0438(11) Uani 1 1 d .
C85 C 0.6293(2) 0.75375(16) 0.1819(3) 0.0399(10) Uani 1 1 d .
C86 C 0.6429(2) 0.77536(17) 0.2538(3) 0.0412(11) Uani 1 1 d .
C87 C 0.6643(2) 0.77862(16) 0.1241(3) 0.0393(10) Uani 1 1 d .
C88 C 0.6471(2) 0.70353(17) 0.1837(3) 0.0419(11) Uani 1 1 d .
C89 C 0.4884(2) 0.77863(16) -0.0106(3) 0.0409(11) Uani 1 1 d .
C90 C 0.5305(2) 0.80721(16) -0.0564(3) 0.0412(11) Uani 1 1 d .
C91 C 0.4987(2) 0.72708(16) -0.0111(3) 0.0413(11) Uani 1 1 d .
C92 C 0.4245(2) 0.78944(17) -0.0324(3) 0.0415(11) Uani 1 1 d .
F1 F 0.13566(12) 0.55625(9) 0.62386(14) 0.0427(6) Uani 1 1 d .
F2 F 0.10753(11) 0.62373(9) 0.64996(14) 0.0417(6) Uani 1 1 d .
F3 F 0.05564(12) 0.56254(9) 0.67239(14) 0.0407(6) Uani 1 1 d .
F4 F 0.14191(11) 0.64978(9) 0.78152(15) 0.0396(6) Uani 1 1 d .
F5 F 0.06156(12) 0.62069(9) 0.78691(15) 0.0425(6) Uani 1 1 d .
F6 F 0.12202(12) 0.60159(9) 0.86664(15) 0.0418(6) Uani 1 1 d .
F7 F 0.06368(12) 0.52931(9) 0.80673(15) 0.0412(6) Uani 1 1 d .
F8 F 0.16498(12) 0.51539(9) 0.83137(15) 0.0425(6) Uani 1 1 d .
F9 F 0.12600(13) 0.49543(9) 0.73946(15) 0.0432(6) Uani 1 1 d .
F10 F 0.32670(12) 0.69192(9) 0.87053(15) 0.0416(6) Uani 1 1 d .
F11 F 0.22962(12) 0.69589(9) 0.88036(15) 0.0428(6) Uani 1 1 d .
F12 F 0.27353(12) 0.69805(9) 0.97788(14) 0.0414(6) Uani 1 1 d .
F13 F 0.18908(12) 0.64649(9) 0.97037(15) 0.0422(6) Uani 1 1 d .
F14 F 0.25801(12) 0.60536(9) 1.03158(15) 0.0427(6) Uani 1 1 d .
F15 F 0.21042(12) 0.57600(9) 0.94696(15) 0.0418(6) Uani 1 1 d .
F16 F 0.36674(12) 0.63686(9) 0.98572(15) 0.0428(6) Uani 1 1 d .
F17 F 0.35277(12) 0.57200(9) 0.92551(15) 0.0421(6) Uani 1 1 d .
F18 F 0.37795(12) 0.63680(9) 0.87099(15) 0.0435(6) Uani 1 1 d .
F19 F 0.23789(12) 0.43894(9) 0.79380(15) 0.0414(6) Uani 1 1 d .
F20 F 0.26684(12) 0.46232(9) 0.89141(15) 0.0420(6) Uani 1 1 d .
F21 F 0.31945(12) 0.40715(9) 0.83234(15) 0.0408(6) Uani 1 1 d .
F22 F 0.40242(12) 0.48069(9) 0.86840(14) 0.0412(6) Uani 1 1 d .
F23 F 0.41284(12) 0.45547(9) 0.76254(15) 0.0434(6) Uani 1 1 d .
F24 F 0.40557(12) 0.52890(9) 0.77334(15) 0.0426(6) Uani 1 1 d .
F25 F 0.33165(12) 0.42931(9) 0.70472(15) 0.0418(6) Uani 1 1 d .
F26 F 0.34095(12) 0.50047(9) 0.67096(15) 0.0428(6) Uani 1 1 d .
F27 F 0.25223(13) 0.47985(9) 0.70818(15) 0.0442(6) Uani 1 1 d .
F28 F 0.36111(12) 0.68983(9) 0.72913(14) 0.0409(6) Uani 1 1 d .
F29 F 0.42502(12) 0.63375(9) 0.72016(14) 0.0429(6) Uani 1 1 d .
F30 F 0.40898(12) 0.67676(9) 0.62958(15) 0.0433(6) Uani 1 1 d .
F31 F 0.38805(12) 0.58486(9) 0.58111(15) 0.0424(6) Uani 1 1 d .
F32 F 0.34041(12) 0.64326(10) 0.53790(15) 0.0429(6) Uani 1 1 d .
F33 F 0.29497(12) 0.57910(9) 0.56225(15) 0.0415(6) Uani 1 1 d .
F34 F 0.30022(13) 0.69906(10) 0.61219(15) 0.0464(7) Uani 1 1 d .
F35 F 0.23387(12) 0.64200(9) 0.61297(15) 0.0425(6) Uani 1 1 d .
F36 F 0.25658(12) 0.67718(9) 0.71001(15) 0.0438(6) Uani 1 1 d .
F37 F 0.48715(12) 0.67676(9) 0.13973(15) 0.0445(6) Uani 1 1 d .
F38 F 0.42213(12) 0.63703(9) 0.20790(16) 0.0442(6) Uani 1 1 d .
F39 F 0.49097(12) 0.66960(9) 0.25846(15) 0.0434(6) Uani 1 1 d .
F40 F 0.35453(12) 0.71506(9) 0.10856(15) 0.0433(6) Uani 1 1 d .
F41 F 0.33838(12) 0.66551(9) 0.19437(15) 0.0439(6) Uani 1 1 d .
F42 F 0.31831(12) 0.73979(9) 0.20765(15) 0.0421(6) Uani 1 1 d .
F43 F 0.40982(12) 0.67845(9) 0.31661(14) 0.0422(6) Uani 1 1 d .
F44 F 0.36510(12) 0.74486(9) 0.30425(15) 0.0425(6) Uani 1 1 d .
F45 F 0.46335(12) 0.74205(9) 0.31427(14) 0.0428(6) Uani 1 1 d .
F46 F 0.39684(12) 0.83034(9) 0.17278(15) 0.0433(6) Uani 1 1 d .
F47 F 0.38509(13) 0.87541(10) 0.26043(15) 0.0467(7) Uani 1 1 d .
F48 F 0.39136(12) 0.90095(9) 0.14873(15) 0.0413(6) Uani 1 1 d .
F49 F 0.50614(12) 0.85043(9) 0.31821(15) 0.0437(6) Uani 1 1 d .
F50 F 0.47785(13) 0.92211(9) 0.29937(15) 0.0425(6) Uani 1 1 d .
F51 F 0.56272(13) 0.89964(10) 0.26408(15) 0.0476(7) Uani 1 1 d .
F52 F 0.49169(12) 0.95193(9) 0.16969(15) 0.0425(6) Uani 1 1 d .
F53 F 0.56055(12) 0.90513(9) 0.13241(15) 0.0458(6) Uani 1 1 d .
F54 F 0.47374(12) 0.90253(9) 0.08390(15) 0.0439(6) Uani 1 1 d .
F55 F 0.60733(12) 0.75683(9) 0.30365(15) 0.0430(6) Uani 1 1 d .
F56 F 0.63581(13) 0.82153(9) 0.25547(15) 0.0451(6) Uani 1 1 d .
F57 F 0.70142(13) 0.77172(10) 0.26585(15) 0.0468(7) Uani 1 1 d .
F58 F 0.62577(12) 0.80076(9) 0.08145(14) 0.0440(6) Uani 1 1 d .
F59 F 0.70633(12) 0.80537(9) 0.15550(15) 0.0432(6) Uani 1 1 d .
F60 F 0.68669(12) 0.74532(9) 0.08118(15) 0.0426(6) Uani 1 1 d .
F61 F 0.70720(12) 0.70234(9) 0.17543(14) 0.0411(6) Uani 1 1 d .
F62 F 0.62826(11) 0.67717(9) 0.13084(14) 0.0400(6) Uani 1 1 d .
F63 F 0.63345(12) 0.68659(9) 0.24749(14) 0.0413(6) Uani 1 1 d .
F64 F 0.52415(12) 0.85081(9) -0.03691(14) 0.0408(6) Uani 1 1 d .
F65 F 0.58752(12) 0.79481(9) -0.04612(14) 0.0407(6) Uani 1 1 d .
F66 F 0.50978(12) 0.80578(9) -0.12340(15) 0.0426(6) Uani 1 1 d .
F67 F 0.55730(12) 0.71907(9) -0.00218(15) 0.0441(6) Uani 1 1 d .
F68 F 0.47274(12) 0.71122(9) -0.06977(15) 0.0419(6) Uani 1 1 d .
F69 F 0.46751(12) 0.70550(9) 0.03890(14) 0.0434(6) Uani 1 1 d .
F70 F 0.42481(12) 0.79843(9) -0.10334(14) 0.0420(6) Uani 1 1 d .
F71 F 0.38883(12) 0.75554(9) -0.00892(15) 0.0435(6) Uani 1 1 d .
F72 F 0.40815(12) 0.82908(9) -0.00225(14) 0.0423(6) Uani 1 1 d .
O1 O 0.19943(14) 0.57677(11) 0.73598(17) 0.0395(7) Uani 1 1 d .
O2 O 0.26223(14) 0.61228(11) 0.84988(17) 0.0412(7) Uani 1 1 d .
O3 O 0.29760(15) 0.52700(11) 0.80323(17) 0.0413(7) Uani 1 1 d .
O4 O 0.31603(15) 0.60059(11) 0.71409(18) 0.0419(7) Uani 1 1 d .
O5 O 0.44691(15) 0.75078(10) 0.18480(18) 0.0408(7) Uani 1 1 d .
O6 O 0.50658(14) 0.83360(11) 0.18998(18) 0.0419(7) Uani 1 1 d .
O7 O 0.57002(14) 0.75347(10) 0.16413(17) 0.0392(7) Uani 1 1 d .
O8 O 0.49460(15) 0.79318(11) 0.05813(18) 0.0412(7) Uani 1 1 d .
P1 P 0.76351(6) 0.08173(4) 0.24648(7) 0.0395(3) Uani 1 1 d .
P2 P 0.77223(6) 0.04270(4) 0.33457(7) 0.0392(3) Uani 1 1 d .

loop_
_atom_site_aniso_label
_atom_site_aniso_U_11
_atom_site_aniso_U_22
_atom_site_aniso_U_33
_atom_site_aniso_U_23
_atom_site_aniso_U_13
_atom_site_aniso_U_12
Al1 0.0407(8) 0.0359(7) 0.0396(8) -0.0076(6) -0.0066(6) -0.0096(6)
Al2 0.0433(8) 0.0352(7) 0.0383(7) 0.0077(6) -0.0088(6) 0.0073(6)
C1 0.037(3) 0.041(2) 0.040(3) 0.004(2) -0.002(2) -0.0099(19)
C2 0.038(2) 0.040(2) 0.037(3) 0.006(2) 0.003(2) 0.009(2)
C3 0.042(3) 0.043(3) 0.040(3) -0.011(2) 0.007(2) -0.009(2)
C4 0.040(3) 0.040(2) 0.041(3) -0.007(2) -0.006(2) 0.011(2)
C5 0.038(2) 0.040(2) 0.043(3) -0.011(2) -0.005(2) 0.0100(19)
C6 0.038(3) 0.039(2) 0.043(3) -0.014(2) 0.006(2) -0.0101(19)
C7 0.040(3) 0.037(2) 0.038(3) -0.0057(19) 0.006(2) 0.0091(19)
C8 0.042(3) 0.040(2) 0.039(2) -0.012(2) 0.010(2) -0.008(2)
C9 0.043(3) 0.041(2) 0.040(3) 0.009(2) 0.009(2) 0.013(2)
C10 0.039(3) 0.040(2) 0.038(3) 0.005(2) 0.0059(19) 0.007(2)
C11 0.044(3) 0.045(3) 0.043(3) 0.010(2) 0.012(2) 0.015(2)
C12 0.040(3) 0.043(2) 0.042(3) -0.008(2) -0.010(2) 0.012(2)
C13 0.036(2) 0.040(2) 0.041(3) -0.009(2) -0.006(2) 0.0058(19)
C14 0.037(2) 0.035(2) 0.046(3) -0.009(2) 0.009(2) -0.0068(19)
C15 0.041(3) 0.038(2) 0.041(3) -0.009(2) 0.009(2) 0.010(2)
C16 0.038(3) 0.041(2) 0.037(2) -0.007(2) -0.0103(19) -0.003(2)
C17 0.042(3) 0.038(2) 0.039(3) 0.0039(19) -0.004(2) -0.002(2)
C18 0.039(3) 0.043(2) 0.040(3) 0.010(2) -0.007(2) 0.005(2)
C19 0.037(2) 0.037(2) 0.036(2) -0.0038(19) -0.0081(19) 0.0048(18)
C20 0.040(3) 0.038(2) 0.040(3) -0.010(2) 0.008(2) -0.005(2)
C21 0.037(3) 0.039(2) 0.040(3) -0.011(2) 0.0039(19) -0.0056(19)
C22 0.045(3) 0.039(2) 0.043(3) -0.010(2) -0.008(2) 0.010(2)
C23 0.038(3) 0.045(2) 0.041(3) -0.009(2) -0.009(2) 0.010(2)
C24 0.037(2) 0.042(2) 0.039(3) -0.007(2) 0.0055(19) -0.0069(19)
C25 0.039(2) 0.042(2) 0.034(2) -0.007(2) 0.0089(19) 0.006(2)
C26 0.044(3) 0.039(2) 0.040(3) 0.007(2) -0.006(2) 0.008(2)
C27 0.040(3) 0.037(2) 0.046(3) -0.011(2) -0.009(2) 0.0085(19)
C28 0.041(3) 0.040(2) 0.040(3) -0.009(2) 0.009(2) -0.007(2)
C29 0.040(3) 0.042(2) 0.043(3) 0.007(2) 0.010(2) -0.009(2)
C30 0.039(2) 0.040(2) 0.043(3) 0.008(2) 0.011(2) 0.0050(19)
C31 0.038(3) 0.042(2) 0.040(3) -0.009(2) -0.005(2) -0.007(2)
C32 0.037(2) 0.038(2) 0.041(3) -0.007(2) 0.005(2) 0.0038(19)
C33 0.041(3) 0.037(2) 0.039(3) 0.0035(19) 0.008(2) 0.0090(19)
C34 0.042(3) 0.038(2) 0.042(3) -0.010(2) 0.010(2) -0.009(2)
C35 0.038(2) 0.036(2) 0.044(3) -0.009(2) 0.011(2) 0.0070(19)
C36 0.037(2) 0.040(2) 0.039(3) -0.008(2) -0.0067(19) -0.0087(19)
C37 0.042(3) 0.037(2) 0.038(3) -0.0085(19) -0.004(2) -0.009(2)
C38 0.037(2) 0.043(2) 0.039(3) -0.010(2) 0.0072(19) 0.009(2)
C39 0.036(2) 0.041(2) 0.038(3) 0.010(2) 0.0102(19) -0.0053(19)
C40 0.045(3) 0.041(2) 0.039(3) 0.008(2) -0.010(2) -0.011(2)
C41 0.043(3) 0.044(3) 0.042(3) 0.009(2) -0.011(2) -0.011(2)
C42 0.042(3) 0.044(3) 0.045(3) 0.013(2) -0.010(2) -0.011(2)
C43 0.041(3) 0.037(2) 0.038(2) 0.0026(19) -0.0033(19) -0.0071(19)
C44 0.041(3) 0.040(2) 0.040(3) -0.008(2) 0.010(2) -0.012(2)
C45 0.041(3) 0.042(2) 0.031(2) -0.0077(19) 0.0078(19) -0.010(2)
C46 0.039(3) 0.039(2) 0.035(2) 0.0041(19) 0.0042(19) 0.0011(19)
C47 0.043(3) 0.038(2) 0.037(3) 0.0019(19) -0.002(2) -0.006(2)
C48 0.039(2) 0.038(2) 0.037(2) 0.0052(19) 0.0055(19) 0.0058(19)
C49 0.056(3) 0.044(3) 0.041(3) -0.005(2) -0.010(2) -0.010(2)
C50 0.042(3) 0.041(2) 0.038(3) -0.007(2) 0.007(2) -0.006(2)
C51 0.041(3) 0.042(2) 0.043(3) -0.007(2) 0.007(2) -0.010(2)
C52 0.045(3) 0.039(2) 0.039(3) -0.004(2) 0.012(2) -0.007(2)
C53 0.041(3) 0.038(2) 0.048(3) 0.013(2) 0.010(2) 0.012(2)
C54 0.041(3) 0.042(2) 0.044(3) 0.011(2) 0.009(2) 0.008(2)
C55 0.040(3) 0.043(2) 0.043(3) 0.007(2) -0.004(2) 0.004(2)
C56 0.041(3) 0.041(2) 0.045(3) 0.008(2) 0.009(2) 0.007(2)
C57 0.043(3) 0.040(2) 0.044(3) 0.007(2) -0.008(2) -0.011(2)
C58 0.042(3) 0.039(2) 0.042(3) -0.009(2) 0.007(2) -0.008(2)
C59 0.041(3) 0.045(3) 0.039(3) 0.010(2) 0.005(2) -0.010(2)
C60 0.035(2) 0.041(2) 0.037(2) 0.007(2) -0.0040(19) -0.0073(19)
C61 0.042(3) 0.038(2) 0.040(3) -0.009(2) -0.010(2) -0.004(2)
C62 0.046(3) 0.049(3) 0.035(3) 0.010(2) 0.009(2) -0.008(2)
C63 0.041(3) 0.046(3) 0.042(3) -0.012(2) 0.011(2) -0.007(2)
C64 0.043(3) 0.041(2) 0.035(2) 0.004(2) -0.008(2) 0.006(2)
C65 0.039(2) 0.040(2) 0.033(2) 0.0022(19) 0.0017(19) 0.0006(19)
C66 0.037(2) 0.042(2) 0.040(3) -0.005(2) 0.001(2) -0.007(2)
C67 0.040(3) 0.050(3) 0.045(3) 0.011(2) -0.005(2) -0.009(2)
C68 0.040(3) 0.042(2) 0.037(2) -0.006(2) -0.0058(19) 0.004(2)
C69 0.033(2) 0.043(2) 0.043(3) -0.005(2) 0.0044(19) 0.0048(19)
C70 0.044(3) 0.044(2) 0.038(3) -0.010(2) -0.001(2) -0.008(2)
C71 0.038(2) 0.032(2) 0.040(2) -0.0022(19) -0.002(2) -0.0023(18)
C72 0.044(3) 0.045(3) 0.040(3) 0.002(2) -0.006(2) -0.009(2)
C73 0.040(3) 0.047(3) 0.044(3) -0.006(2) 0.003(2) 0.001(2)
C74 0.040(3) 0.048(3) 0.047(3) -0.003(2) 0.011(2) -0.011(2)
C75 0.044(3) 0.038(2) 0.041(3) 0.008(2) 0.008(2) 0.010(2)
C76 0.043(3) 0.041(2) 0.041(3) -0.013(2) -0.002(2) -0.006(2)
C77 0.045(3) 0.041(2) 0.039(3) 0.005(2) -0.006(2) 0.009(2)
C78 0.042(3) 0.040(2) 0.040(3) 0.005(2) -0.001(2) -0.001(2)
C79 0.042(3) 0.049(3) 0.042(3) 0.016(2) 0.003(2) 0.004(2)
C80 0.041(3) 0.044(3) 0.043(3) -0.009(2) 0.008(2) -0.011(2)
C81 0.042(3) 0.039(2) 0.045(3) -0.005(2) -0.007(2) 0.003(2)
C82 0.042(3) 0.042(2) 0.044(3) -0.015(2) -0.004(2) 0.003(2)
C83 0.043(3) 0.039(2) 0.038(3) -0.0046(19) 0.007(2) -0.013(2)
C84 0.044(3) 0.047(3) 0.041(3) -0.004(2) 0.008(2) 0.010(2)
C85 0.034(2) 0.043(2) 0.043(3) -0.003(2) 0.0052(19) -0.0086(19)
C86 0.039(3) 0.046(3) 0.038(3) 0.003(2) 0.001(2) 0.010(2)
C87 0.038(2) 0.040(2) 0.040(3) 0.006(2) 0.004(2) 0.0042(19)
C88 0.043(3) 0.043(2) 0.039(3) 0.006(2) 0.008(2) 0.006(2)
C89 0.039(3) 0.040(2) 0.044(3) -0.010(2) 0.000(2) 0.0070(19)
C90 0.044(3) 0.041(2) 0.039(3) -0.005(2) -0.007(2) 0.005(2)
C91 0.037(3) 0.042(2) 0.046(3) -0.006(2) 0.004(2) -0.0049(19)
C92 0.042(3) 0.043(2) 0.040(3) -0.007(2) 0.002(2) 0.005(2)
F1 0.0430(15) 0.0438(14) 0.0412(15) -0.0107(12) -0.0106(12) -0.0104(12)
F2 0.0398(14) 0.0444(14) 0.0410(15) 0.0081(12) -0.0088(12) -0.0070(11)
F3 0.0393(14) 0.0404(13) 0.0424(15) 0.0091(11) -0.0116(12) 0.0078(11)
F4 0.0386(14) 0.0371(13) 0.0432(15) -0.0086(11) -0.0101(11) 0.0071(11)
F5 0.0435(15) 0.0423(14) 0.0419(15) -0.0102(12) 0.0093(12) -0.0098(11)
F6 0.0414(14) 0.0408(14) 0.0431(15) -0.0118(12) 0.0083(12) -0.0089(11)
F7 0.0406(14) 0.0415(14) 0.0415(14) -0.0090(11) -0.0091(11) 0.0084(11)
F8 0.0413(15) 0.0423(14) 0.0441(15) -0.0093(12) -0.0089(12) 0.0114(12)
F9 0.0454(15) 0.0410(14) 0.0432(15) -0.0082(12) 0.0088(12) -0.0105(12)
F10 0.0446(15) 0.0384(13) 0.0417(15) -0.0069(11) 0.0090(12) 0.0080(11)
F11 0.0458(15) 0.0416(14) 0.0411(15) 0.0078(12) -0.0082(12) 0.0075(12)
F12 0.0411(15) 0.0438(14) 0.0392(14) -0.0087(12) -0.0066(11) 0.0089(11)
F13 0.0420(15) 0.0446(14) 0.0401(14) -0.0116(12) 0.0070(12) -0.0087(11)
F14 0.0446(15) 0.0431(14) 0.0403(15) 0.0109(12) 0.0098(12) -0.0106(12)
F15 0.0416(15) 0.0409(14) 0.0429(15) 0.0090(12) 0.0092(12) 0.0065(11)
F16 0.0415(14) 0.0428(14) 0.0440(15) -0.0099(12) -0.0091(12) -0.0095(11)
F17 0.0419(15) 0.0408(14) 0.0435(15) -0.0104(12) 0.0106(12) 0.0098(11)
F18 0.0413(15) 0.0441(14) 0.0450(15) 0.0072(12) 0.0067(12) 0.0115(12)
F19 0.0400(14) 0.0417(14) 0.0425(15) -0.0086(12) 0.0078(12) -0.0081(11)
F20 0.0402(15) 0.0432(14) 0.0427(15) -0.0087(12) 0.0074(12) 0.0070(11)
F21 0.0425(15) 0.0404(13) 0.0397(14) -0.0119(12) -0.0084(12) -0.0092(11)
F22 0.0447(15) 0.0388(14) 0.0401(15) -0.0072(11) -0.0100(12) -0.0111(11)
F23 0.0412(14) 0.0450(14) 0.0439(16) -0.0066(12) 0.0094(12) 0.0086(12)
F24 0.0413(14) 0.0435(14) 0.0431(15) 0.0080(12) 0.0099(12) -0.0093(11)
F25 0.0452(15) 0.0415(14) 0.0388(14) 0.0067(11) -0.0074(12) -0.0086(11)
F26 0.0441(15) 0.0421(14) 0.0423(15) 0.0103(12) -0.0112(12) -0.0099(11)
F27 0.0446(15) 0.0414(14) 0.0465(16) 0.0111(12) -0.0105(12) -0.0101(12)
F28 0.0436(15) 0.0419(14) 0.0371(14) 0.0063(11) -0.0060(11) -0.0085(11)
F29 0.0405(15) 0.0449(14) 0.0434(15) -0.0095(12) 0.0101(12) -0.0112(12)
F30 0.0430(15) 0.0432(14) 0.0437(15) -0.0095(12) 0.0086(12) -0.0114(12)
F31 0.0415(15) 0.0428(14) 0.0431(15) 0.0103(12) 0.0115(12) 0.0096(11)
F32 0.0408(14) 0.0452(14) 0.0428(15) 0.0118(12) -0.0111(12) -0.0088(12)
F33 0.0410(15) 0.0416(14) 0.0419(15) 0.0064(12) 0.0102(12) 0.0083(11)
F34 0.0530(17) 0.0459(15) 0.0402(15) -0.0090(12) -0.0076(12) -0.0165(13)
F35 0.0396(15) 0.0454(14) 0.0424(15) -0.0105(12) 0.0068(12) -0.0109(11)
F36 0.0448(15) 0.0410(14) 0.0456(16) -0.0120(12) 0.0091(12) -0.0108(12)
F37 0.0439(15) 0.0458(14) 0.0438(15) -0.0106(12) 0.0096(12) -0.0125(12)
F38 0.0429(15) 0.0390(13) 0.0509(16) 0.0110(12) 0.0120(12) 0.0078(11)
F39 0.0424(15) 0.0449(14) 0.0430(15) 0.0112(12) 0.0084(12) 0.0131(12)
F40 0.0433(15) 0.0421(14) 0.0444(16) 0.0118(12) -0.0092(12) 0.0097(12)
F41 0.0434(15) 0.0440(14) 0.0443(16) 0.0087(12) 0.0103(12) 0.0092(12)
F42 0.0405(15) 0.0406(14) 0.0453(15) 0.0082(12) -0.0078(12) -0.0053(11)
F43 0.0432(15) 0.0431(14) 0.0403(15) -0.0086(11) 0.0098(11) -0.0089(11)
F44 0.0413(14) 0.0437(14) 0.0424(15) 0.0102(12) 0.0107(12) -0.0110(11)
F45 0.0440(15) 0.0432(14) 0.0413(15) 0.0106(12) -0.0088(12) -0.0102(12)
F46 0.0416(15) 0.0440(14) 0.0443(15) -0.0079(12) -0.0104(12) -0.0095(11)
F47 0.0468(16) 0.0494(15) 0.0439(16) 0.0077(12) 0.0078(12) -0.0104(12)
F48 0.0398(14) 0.0437(14) 0.0405(15) -0.0081(12) 0.0065(11) -0.0081(11)
F49 0.0408(15) 0.0452(15) 0.0451(16) 0.0104(12) -0.0066(12) 0.0085(12)
F50 0.0466(15) 0.0407(14) 0.0403(15) 0.0066(12) 0.0102(12) -0.0078(11)
F51 0.0442(15) 0.0528(16) 0.0458(16) -0.0122(13) 0.0079(12) -0.0165(13)
F52 0.0421(15) 0.0397(13) 0.0458(15) 0.0058(11) -0.0089(12) -0.0083(11)
F53 0.0435(15) 0.0439(14) 0.0499(16) -0.0091(12) -0.0096(12) 0.0061(12)
F54 0.0407(15) 0.0434(14) 0.0476(16) -0.0102(12) 0.0061(12) 0.0101(12)
F55 0.0449(15) 0.0428(14) 0.0414(15) -0.0096(12) -0.0071(12) -0.0126(12)
F56 0.0491(16) 0.0439(14) 0.0422(15) 0.0057(12) -0.0131(12) -0.0118(12)
F57 0.0449(16) 0.0506(16) 0.0449(16) 0.0107(12) -0.0114(12) -0.0108(12)
F58 0.0442(15) 0.0436(14) 0.0442(16) -0.0099(12) -0.0082(12) 0.0107(12)
F59 0.0395(15) 0.0461(14) 0.0439(15) -0.0058(12) 0.0095(12) -0.0092(11)
F60 0.0444(15) 0.0398(14) 0.0435(15) 0.0073(11) 0.0103(12) 0.0087(11)
F61 0.0406(15) 0.0396(13) 0.0432(15) -0.0100(11) -0.0073(11) -0.0084(11)
F62 0.0385(14) 0.0394(13) 0.0422(14) 0.0093(11) -0.0110(11) 0.0091(11)
F63 0.0398(14) 0.0427(14) 0.0415(14) 0.0091(12) -0.0111(12) -0.0104(11)
F64 0.0436(15) 0.0412(14) 0.0377(14) 0.0066(11) 0.0072(11) 0.0083(11)
F65 0.0399(14) 0.0414(14) 0.0409(14) -0.0082(11) 0.0060(11) -0.0054(11)
F66 0.0442(15) 0.0422(14) 0.0415(15) -0.0072(12) -0.0075(12) 0.0084(11)
F67 0.0429(15) 0.0423(14) 0.0470(16) -0.0110(12) -0.0070(12) 0.0100(11)
F68 0.0413(14) 0.0428(14) 0.0417(15) -0.0090(11) 0.0074(12) -0.0100(11)
F69 0.0451(15) 0.0426(14) 0.0425(15) -0.0091(12) 0.0105(12) 0.0119(12)
F70 0.0413(15) 0.0433(14) 0.0414(15) -0.0074(12) 0.0067(11) -0.0103(12)
F71 0.0419(15) 0.0440(14) 0.0444(15) 0.0082(12) 0.0099(12) 0.0109(11)
F72 0.0428(15) 0.0440(14) 0.0400(15) 0.0083(12) 0.0113(12) 0.0111(12)
O1 0.0384(18) 0.0418(17) 0.0384(18) 0.0050(14) 0.0039(14) 0.0075(13)
O2 0.0399(18) 0.0416(17) 0.0420(19) -0.0091(14) -0.0076(14) 0.0104(14)
O3 0.0402(18) 0.0429(17) 0.0408(18) -0.0076(14) -0.0083(14) 0.0070(14)
O4 0.0432(18) 0.0404(17) 0.0422(18) -0.0116(14) 0.0053(14) -0.0094(14)
O5 0.0429(18) 0.0378(16) 0.0416(18) -0.0098(14) 0.0086(14) 0.0074(13)
O6 0.0375(17) 0.0420(17) 0.0462(19) -0.0077(15) -0.0103(14) -0.0065(14)
O7 0.0380(17) 0.0377(16) 0.0420(18) 0.0115(13) -0.0092(14) -0.0047(13)
O8 0.0444(18) 0.0403(17) 0.0388(17) 0.0069(14) -0.0091(14) 0.0124(14)
P1 0.0391(7) 0.0385(6) 0.0410(7) -0.0096(5) -0.0090(5) 0.0088(5)
P2 0.0384(6) 0.0398(6) 0.0393(6) -0.0096(5) 0.0087(5) -0.0077(5)

loop_
_atom_type_symbol
_atom_type_description
_atom_type_scat_dispersion_real
_atom_type_scat_dispersion_imag
_atom_type_scat_source
C C 0.0033 0.0016 'International Tables Vol C Tables 4.2.6.8 and 6.1.1.4'
H H 0.0000 0.0000 'International Tables Vol C Tables 4.2.6.8 and 6.1.1.4'
O O 0.0106 0.0060 'International Tables Vol C Tables 4.2.6.8 and 6.1.1.4'
F F 0.0171 0.0103 'International Tables Vol C Tables 4.2.6.8 and 6.1.1.4'
Al Al 0.0645 0.0514 'International Tables Vol C Tables 4.2.6.8 and 6.1.1.4'
P P 0.1023 0.0942 'International Tables Vol C Tables 4.2.6.8 and 6.1.1.4'

loop_
_geom_angle_atom_site_label_1
_geom_angle_atom_site_label_2
_geom_angle_atom_site_label_3
_geom_angle
O2 Al1 O4 113.18(16)
O2 Al1 O1 108.03(15)
O4 Al1 O1 105.49(16)
O2 Al1 O3 107.09(15)
O4 Al1 O3 106.88(16)
O1 Al1 O3 116.36(15)
O5 Al2 O7 108.49(15)
O5 Al2 O8 114.76(16)
O7 Al2 O8 112.69(15)
O5 Al2 O6 106.58(15)
O7 Al2 O6 107.43(15)
O8 Al2 O6 106.46(16)
C2 C1 C6 120.3(4)
C2 C1 P1 111.2(3)
C6 C1 P1 127.9(4)
C1 C2 C3 120.1(4)
C1 C2 C7 123.7(4)
C3 C2 C7 116.2(4)
C2 C3 C4 120.1(5)
C2 C3 H3 119.9
C4 C3 H3 119.9
C3 C4 C5 119.8(4)
C3 C4 C10 117.4(4)
C5 C4 C10 122.8(4)
C6 C5 C4 120.1(4)
C6 C5 H5 120.0
C4 C5 H5 120.0
C5 C6 C1 119.7(5)
C5 C6 C13 120.2(4)
C1 C6 C13 120.0(4)
C2 C7 C8 112.9(4)
C2 C7 C9 115.6(4)
C8 C7 C9 108.5(4)
C2 C7 H7 106.4
C8 C7 H7 106.4
C9 C7 H7 106.4
C7 C8 H8A 109.5
C7 C8 H8B 109.5
H8A C8 H8B 109.5
C7 C8 H8C 109.5
H8A C8 H8C 109.5
H8B C8 H8C 109.5
C7 C9 H9A 109.5
C7 C9 H9B 109.5
H9A C9 H9B 109.5
C7 C9 H9C 109.5
H9A C9 H9C 109.5
H9B C9 H9C 109.5
C4 C10 C11 109.5(4)
C4 C10 C12 113.5(4)
C11 C10 C12 108.7(4)
C4 C10 H10 108.3
C11 C10 H10 108.3
C12 C10 H10 108.3
C10 C11 H11A 109.5
C10 C11 H11B 109.5
H11A C11 H11B 109.5
C10 C11 H11C 109.5
H11A C11 H11C 109.5
H11B C11 H11C 109.5
C10 C12 H12A 109.5
C10 C12 H12B 109.5
H12A C12 H12B 109.5
C10 C12 H12C 109.5
H12A C12 H12C 109.5
H12B C12 H12C 109.5
C6 C13 C15 107.8(4)
C6 C13 C14 110.7(4)
C15 C13 C14 107.3(4)
C6 C13 H13 110.4
C15 C13 H13 110.4
C14 C13 H13 110.4
C13 C14 H14A 109.5
C13 C14 H14B 109.5
H14A C14 H14B 109.5
C13 C14 H14C 109.5
H14A C14 H14C 109.5
H14B C14 H14C 109.5
C13 C15 H15A 109.5
C13 C15 H15B 109.5
H15A C15 H15B 109.5
C13 C15 H15C 109.5
H15A C15 H15C 109.5
H15B C15 H15C 109.5
C21 C16 C17 119.9(4)
C21 C16 P1 115.1(3)
C17 C16 P1 123.6(4)
C16 C17 C18 120.1(4)
C16 C17 C22 125.8(4)
C18 C17 C22 114.1(4)
C19 C18 C17 120.1(4)
C19 C18 H18 120.0
C17 C18 H18 120.0
C18 C19 C20 119.8(4)
C18 C19 C28 124.7(4)
C20 C19 C28 115.5(4)
C21 C20 C19 120.2(4)
C21 C20 H20 119.9
C19 C20 H20 119.9
C20 C21 C16 120.0(4)
C20 C21 C25 119.6(4)
C16 C21 C25 120.4(4)
C17 C22 C24 108.0(4)
C17 C22 C23 113.5(4)
C24 C22 C23 113.2(4)
C17 C22 H22 107.3
C24 C22 H22 107.3
C23 C22 H22 107.3
C22 C23 H23A 109.5
C22 C23 H23B 109.5
H23A C23 H23B 109.5
C22 C23 H23C 109.5
H23A C23 H23C 109.5
H23B C23 H23C 109.5
C22 C24 H24A 109.5
C22 C24 H24B 109.5
H24A C24 H24B 109.5
C22 C24 H24C 109.5
H24A C24 H24C 109.5
H24B C24 H24C 109.5
C21 C25 C27 115.0(4)
C21 C25 C26 109.2(4)
C27 C25 C26 109.6(4)
C21 C25 H25 107.6
C27 C25 H25 107.6
C26 C25 H25 107.6
C25 C26 H26A 109.5
C25 C26 H26B 109.5
H26A C26 H26B 109.5
C25 C26 H26C 109.5
H26A C26 H26C 109.5
H26B C26 H26C 109.5
C25 C27 H27A 109.5
C25 C27 H27B 109.5
H27A C27 H27B 109.5
C25 C27 H27C 109.5
H27A C27 H27C 109.5
H27B C27 H27C 109.5
C19 C28 C30 113.0(4)
C19 C28 C29 107.9(4)
C30 C28 C29 121.4(4)
C19 C28 H28 104.2
C30 C28 H28 104.2
C29 C28 H28 104.2
C28 C29 H29A 109.5
C28 C29 H29B 109.5
H29A C29 H29B 109.5
C28 C29 H29C 109.5
H29A C29 H29C 109.5
H29B C29 H29C 109.5
C28 C30 H30A 109.5
C28 C30 H30B 109.5
H30A C30 H30B 109.5
C28 C30 H30C 109.5
H30A C30 H30C 109.5
H30B C30 H30C 109.5
C32 C31 C36 120.2(4)
C32 C31 P2 126.5(4)
C36 C31 P2 111.8(3)
C31 C32 C33 120.1(4)
C31 C32 C37 124.8(4)
C33 C32 C37 115.0(4)
C32 C33 C34 119.9(4)
C32 C33 H33 120.1
C34 C33 H33 120.1
C35 C34 C33 119.6(4)
C35 C34 C40 117.9(4)
C33 C34 C40 122.4(4)
C36 C35 C34 120.6(5)
C36 C35 H35 119.7
C34 C35 H35 119.7
C35 C36 C31 119.7(4)
C35 C36 C43 118.8(4)
C31 C36 C43 121.4(4)
C32 C37 C39 110.8(4)
C32 C37 C38 110.6(4)
C39 C37 C38 112.8(4)
C32 C37 H37 107.5
C39 C37 H37 107.5
C38 C37 H37 107.5
C37 C38 H38A 109.5
C37 C38 H38B 109.5
H38A C38 H38B 109.5
C37 C38 H38C 109.5
H38A C38 H38C 109.5
H38B C38 H38C 109.5
C37 C39 H39A 109.5
C37 C39 H39B 109.5
H39A C39 H39B 109.5
C37 C39 H39C 109.5
H39A C39 H39C 109.5
H39B C39 H39C 109.5
C34 C40 C41 106.8(4)
C34 C40 C42 122.7(4)
C41 C40 C42 120.0(4)
C34 C40 H40 100.9
C41 C40 H40 100.9
C42 C40 H40 100.9
C40 C41 H41A 109.5
C40 C41 H41B 109.5
H41A C41 H41B 109.5
C40 C41 H41C 109.5
H41A C41 H41C 109.5
H41B C41 H41C 109.5
C40 C42 H42A 109.5
C40 C42 H42B 109.5
H42A C42 H42B 109.5
C40 C42 H42C 109.5
H42A C42 H42C 109.5
H42B C42 H42C 109.5
C36 C43 C44 114.3(4)
C36 C43 C45 108.3(4)
C44 C43 C45 112.9(4)
C36 C43 H43 107.0
C44 C43 H43 107.0
C45 C43 H43 107.0
C43 C44 H44A 109.5
C43 C44 H44B 109.5
H44A C44 H44B 109.5
C43 C44 H44C 109.5
H44A C44 H44C 109.5
H44B C44 H44C 109.5
C43 C45 H45A 109.5
C43 C45 H45B 109.5
H45A C45 H45B 109.5
C43 C45 H45C 109.5
H45A C45 H45C 109.5
H45B C45 H45C 109.5
C47 C46 C51 119.9(4)
C47 C46 P2 114.2(3)
C51 C46 P2 125.1(3)
C48 C47 C46 120.4(4)
C48 C47 C52 117.4(4)
C46 C47 C52 122.2(4)
C47 C48 C49 119.8(4)
C47 C48 H48 120.1
C49 C48 H48 120.1
C50 C49 C48 120.1(5)
C50 C49 C55 119.6(4)
C48 C49 C55 120.3(4)
C49 C50 C51 120.4(4)
C49 C50 H50 119.8
C51 C50 H50 119.8
C50 C51 C46 119.4(4)
C50 C51 C58 118.5(4)
C46 C51 C58 122.0(4)
C47 C52 C53 108.6(4)
C47 C52 C54 109.2(4)
C53 C52 C54 115.1(4)
C47 C52 H52 107.9
C53 C52 H52 107.9
C54 C52 H52 107.9
C52 C53 H53A 109.5
C52 C53 H53B 109.5
H53A C53 H53B 109.5
C52 C53 H53C 109.5
H53A C53 H53C 109.5
H53B C53 H53C 109.5
C52 C54 H54A 109.5
C52 C54 H54B 109.5
H54A C54 H54B 109.5
C52 C54 H54C 109.5
H54A C54 H54C 109.5
H54B C54 H54C 109.5
C49 C55 C57 114.9(4)
C49 C55 C56 106.2(4)
C57 C55 C56 106.7(4)
C49 C55 H55 109.6
C57 C55 H55 109.6
C56 C55 H55 109.6
C55 C56 H56A 109.5
C55 C56 H56B 109.5
H56A C56 H56B 109.5
C55 C56 H56C 109.5
H56A C56 H56C 109.5
H56B C56 H56C 109.5
C55 C57 H57A 109.5
C55 C57 H57B 109.5
H57A C57 H57B 109.5
C55 C57 H57C 109.5
H57A C57 H57C 109.5
H57B C57 H57C 109.5
C51 C58 C60 108.2(4)
C51 C58 C59 110.0(4)
C60 C58 C59 106.9(4)
C51 C58 H58 110.5
C60 C58 H58 110.5
C59 C58 H58 110.5
C58 C59 H59A 109.5
C58 C59 H59B 109.5
H59A C59 H59B 109.5
C58 C59 H59C 109.5
H59A C59 H59C 109.5
H59B C59 H59C 109.5
C58 C60 H60A 109.5
C58 C60 H60B 109.5
H60A C60 H60B 109.5
C58 C60 H60C 109.5
H60A C60 H60C 109.5
H60B C60 H60C 109.5
O1 C61 C64 116.6(4)
O1 C61 C62 105.1(4)
C64 C61 C62 119.7(4)
O1 C61 C63 107.3(3)
C64 C61 C63 100.7(4)
C62 C61 C63 106.4(4)
F3 C62 F1 98.1(3)
F3 C62 F2 108.3(4)
F1 C62 F2 104.5(3)
F3 C62 C61 110.9(4)
F1 C62 C61 111.3(4)
F2 C62 C61 121.3(4)
F6 C63 F5 103.9(3)
F6 C63 F4 109.3(3)
F5 C63 F4 95.9(3)
F6 C63 C61 119.0(4)
F5 C63 C61 112.8(4)
F4 C63 C61 113.1(4)
F7 C64 F9 105.9(3)
F7 C64 F8 123.3(4)
F9 C64 F8 98.1(3)
F7 C64 C61 113.0(4)
F9 C64 C61 102.4(4)
F8 C64 C61 110.5(4)
O2 C65 C66 109.1(4)
O2 C65 C67 107.4(4)
C66 C65 C67 104.8(4)
O2 C65 C68 109.3(3)
C66 C65 C68 103.3(4)
C67 C65 C68 122.3(4)
F12 C66 F11 101.8(3)
F12 C66 F10 122.0(3)
F11 C66 F10 107.5(3)
F12 C66 C65 110.7(4)
F11 C66 C65 110.6(4)
F10 C66 C65 104.1(4)
F14 C67 F13 117.0(4)
F14 C67 F15 103.3(3)
F13 C67 F15 107.0(3)
F14 C67 C65 111.7(4)
F13 C67 C65 111.2(4)
F15 C67 C65 105.6(4)
F16 C68 F18 109.1(3)
F16 C68 F17 112.3(3)
F18 C68 F17 111.7(3)
F16 C68 C65 109.1(3)
F18 C68 C65 107.7(3)
F17 C68 C65 106.7(4)
O3 C69 C71 106.4(3)
O3 C69 C70 111.1(4)
C71 C69 C70 119.8(4)
O3 C69 C72 108.9(4)
C71 C69 C72 107.7(4)
C70 C69 C72 102.6(4)
F20 C70 F19 102.2(3)
F20 C70 F21 117.1(4)
F19 C70 F21 108.1(3)
F20 C70 C69 111.1(4)
F19 C70 C69 106.3(4)
F21 C70 C69 111.0(4)
F23 C71 F24 108.8(3)
F23 C71 F22 106.7(3)
F24 C71 F22 116.9(3)
F23 C71 C69 105.8(3)
F24 C71 C69 108.6(4)
F22 C71 C69 109.5(4)
F25 C72 F27 120.9(4)
F25 C72 F26 110.2(4)
F27 C72 F26 109.9(4)
F25 C72 C69 105.9(4)
F27 C72 C69 100.0(4)
F26 C72 C69 108.9(4)
O4 C73 C76 109.8(4)
O4 C73 C75 118.7(4)
C76 C73 C75 101.6(4)
O4 C73 C74 103.0(4)
C76 C73 C74 107.1(4)
C75 C73 C74 116.3(4)
F29 C74 F30 107.4(3)
F29 C74 F28 108.9(4)
F30 C74 F28 108.6(4)
F29 C74 C73 117.2(4)
F30 C74 C73 107.3(4)
F28 C74 C73 107.1(4)
F33 C75 F32 109.5(4)
F33 C75 F31 105.0(3)
F32 C75 F31 106.4(3)
F33 C75 C73 118.9(4)
F32 C75 C73 107.5(4)
F31 C75 C73 109.0(4)
F35 C76 F34 113.5(4)
F35 C76 F36 107.3(3)
F34 C76 F36 108.6(3)
F35 C76 C73 109.4(4)
F34 C76 C73 107.9(4)
F36 C76 C73 110.2(4)
O5 C77 C80 105.2(4)
O5 C77 C79 114.7(4)
C80 C77 C79 114.6(4)
O5 C77 C78 103.8(4)
C80 C77 C78 102.7(4)
C79 C77 C78 114.4(4)
F37 C78 F39 115.7(4)
F37 C78 F38 115.8(4)
F39 C78 F38 100.0(3)
F37 C78 C77 111.4(4)
F39 C78 C77 108.6(4)
F38 C78 C77 104.2(4)
F40 C79 F41 112.0(4)
F40 C79 F42 108.5(3)
F41 C79 F42 112.6(4)
F40 C79 C77 112.2(4)
F41 C79 C77 104.8(3)
F42 C79 C77 106.5(4)
F45 C80 F43 111.8(4)
F45 C80 F44 111.6(3)
F43 C80 F44 109.7(3)
F45 C80 C77 113.1(4)
F43 C80 C77 104.9(4)
F44 C80 C77 105.3(4)
O6 C81 C84 111.5(4)
O6 C81 C83 97.3(4)
C84 C81 C83 110.0(4)
O6 C81 C82 112.0(4)
C84 C81 C82 110.7(4)
C83 C81 C82 114.8(4)
F47 C82 F46 107.1(4)
F47 C82 F48 114.8(3)
F46 C82 F48 104.2(3)
F47 C82 C81 115.1(4)
F46 C82 C81 107.7(4)
F48 C82 C81 107.2(4)
F51 C83 F49 108.8(4)
F51 C83 F50 104.9(3)
F49 C83 F50 110.4(3)
F51 C83 C81 109.3(4)
F49 C83 C81 114.8(4)
F50 C83 C81 108.2(4)
F52 C84 F54 110.6(4)
F52 C84 F53 107.7(4)
F54 C84 F53 105.6(3)
F52 C84 C81 110.3(4)
F54 C84 C81 110.1(4)
F53 C84 C81 112.4(4)
O7 C85 C88 104.7(3)
O7 C85 C86 114.4(4)
C88 C85 C86 109.0(4)
O7 C85 C87 109.0(4)
C88 C85 C87 109.9(4)
C86 C85 C87 109.7(4)
F57 C86 F55 115.4(3)
F57 C86 F56 100.9(3)
F55 C86 F56 108.3(3)
F57 C86 C85 108.3(4)
F55 C86 C85 109.8(4)
F56 C86 C85 114.1(4)
F58 C87 F59 115.4(3)
F58 C87 F60 102.9(3)
F59 C87 F60 114.6(3)
F58 C87 C85 109.0(4)
F59 C87 C85 108.4(4)
F60 C87 C85 106.0(3)
F62 C88 F63 113.0(4)
F62 C88 F61 102.3(3)
F63 C88 F61 108.8(3)
F62 C88 C85 117.2(4)
F63 C88 C85 108.5(4)
F61 C88 C85 106.4(4)
O8 C89 C92 106.7(3)
O8 C89 C91 107.2(4)
C92 C89 C91 110.2(4)
O8 C89 C90 107.7(4)
C92 C89 C90 108.2(4)
C91 C89 C90 116.3(4)
F64 C90 F65 108.5(3)
F64 C90 F66 104.7(3)
F65 C90 F66 117.1(4)
F64 C90 C89 107.4(4)
F65 C90 C89 111.0(4)
F66 C90 C89 107.7(4)
F69 C91 F68 101.4(3)
F69 C91 F67 109.9(4)
F68 C91 F67 117.9(4)
F69 C91 C89 112.6(4)
F68 C91 C89 106.4(4)
F67 C91 C89 108.6(4)
F72 C92 F71 109.4(3)
F72 C92 F70 104.6(3)
F71 C92 F70 117.8(4)
F72 C92 C89 108.7(4)
F71 C92 C89 108.4(4)
F70 C92 C89 107.5(4)
C61 O1 Al1 144.7(2)
C65 O2 Al1 154.3(2)
C69 O3 Al1 152.7(2)
C73 O4 Al1 152.4(3)
C77 O5 Al2 160.0(2)
C81 O6 Al2 146.3(2)
C85 O7 Al2 151.4(2)
C89 O8 Al2 150.3(2)
C16 P1 C1 125.9(2)
C16 P1 P2 117.64(15)
C1 P1 P2 116.32(14)
C46 P2 C31 124.0(2)
C46 P2 P1 116.60(14)
C31 P2 P1 118.94(15)

loop_
_geom_bond_atom_site_label_1
_geom_bond_atom_site_label_2
_geom_bond_distance
Al1 O2 1.701(3)
Al1 O4 1.710(3)
Al1 O1 1.715(3)
Al1 O3 1.718(3)
Al2 O5 1.711(3)
Al2 O7 1.712(3)
Al2 O8 1.720(3)
Al2 O6 1.727(3)
C1 C2 1.383(7)
C1 C6 1.401(7)
C1 P1 1.821(5)
C2 C3 1.387(7)
C2 C7 1.506(7)
C3 C4 1.391(7)
C3 H3 0.9500
C4 C5 1.401(7)
C4 C10 1.502(7)
C5 C6 1.382(7)
C5 H5 0.9500
C6 C13 1.513(7)
C7 C8 1.510(6)
C7 C9 1.521(7)
C7 H7 1.0000
C8 H8A 0.9800
C8 H8B 0.9800
C8 H8C 0.9800
C9 H9A 0.9800
C9 H9B 0.9800
C9 H9C 0.9800
C10 C11 1.534(7)
C10 C12 1.552(7)
C10 H10 1.0000
C11 H11A 0.9800
C11 H11B 0.9800
C11 H11C 0.9800
C12 H12A 0.9800
C12 H12B 0.9800
C12 H12C 0.9800
C13 C15 1.538(7)
C13 C14 1.555(7)
C13 H13 1.0000
C14 H14A 0.9800
C14 H14B 0.9800
C14 H14C 0.9800
C15 H15A 0.9800
C15 H15B 0.9800
C15 H15C 0.9800
C16 C21 1.393(7)
C16 C17 1.393(7)
C16 P1 1.812(5)
C17 C18 1.393(7)
C17 C22 1.525(7)
C18 C19 1.390(7)
C18 H18 0.9500
C19 C20 1.397(7)
C19 C28 1.498(7)
C20 C21 1.389(7)
C20 H20 0.9500
C21 C25 1.508(7)
C22 C24 1.528(7)
C22 C23 1.541(7)
C22 H22 1.0000
C23 H23A 0.9800
C23 H23B 0.9800
C23 H23C 0.9800
C24 H24A 0.9800
C24 H24B 0.9800
C24 H24C 0.9800
C25 C27 1.531(6)
C25 C26 1.532(7)
C25 H25 1.0000
C26 H26A 0.9800
C26 H26B 0.9800
C26 H26C 0.9800
C27 H27A 0.9800
C27 H27B 0.9800
C27 H27C 0.9800
C28 C30 1.513(7)
C28 C29 1.526(7)
C28 H28 1.0000
C29 H29A 0.9800
C29 H29B 0.9800
C29 H29C 0.9800
C30 H30A 0.9800
C30 H30B 0.9800
C30 H30C 0.9800
C31 C32 1.382(7)
C31 C36 1.394(7)
C31 P2 1.820(5)
C32 C33 1.389(7)
C32 C37 1.519(7)
C33 C34 1.395(7)
C33 H33 0.9500
C34 C35 1.389(7)
C34 C40 1.503(7)
C35 C36 1.380(7)
C35 H35 0.9500
C36 C43 1.508(7)
C37 C39 1.525(7)
C37 C38 1.527(7)
C37 H37 1.0000
C38 H38A 0.9800
C38 H38B 0.9800
C38 H38C 0.9800
C39 H39A 0.9800
C39 H39B 0.9800
C39 H39C 0.9800
C40 C41 1.518(7)
C40 C42 1.537(7)
C40 H40 1.0000
C41 H41A 0.9800
C41 H41B 0.9800
C41 H41C 0.9800
C42 H42A 0.9800
C42 H42B 0.9800
C42 H42C 0.9800
C43 C44 1.523(7)
C43 C45 1.529(7)
C43 H43 1.0000
C44 H44A 0.9800
C44 H44B 0.9800
C44 H44C 0.9800
C45 H45A 0.9800
C45 H45B 0.9800
C45 H45C 0.9800
C46 C47 1.394(7)
C46 C51 1.400(5)
C46 P2 1.816(5)
C47 C48 1.384(7)
C47 C52 1.515(5)
C48 C49 1.396(7)
C48 H48 0.9500
C49 C50 1.389(8)
C49 C55 1.513(5)
C50 C51 1.394(5)
C50 H50 0.9500
C51 C58 1.497(7)
C52 C53 1.536(7)
C52 C54 1.539(7)
C52 H52 1.0000
C53 H53A 0.9800
C53 H53B 0.9800
C53 H53C 0.9800
C54 H54A 0.9800
C54 H54B 0.9800
C54 H54C 0.9800
C55 C57 1.524(7)
C55 C56 1.524(7)
C55 H55 1.0000
C56 H56A 0.9800
C56 H56B 0.9800
C56 H56C 0.9800
C57 H57A 0.9800
C57 H57B 0.9800
C57 H57C 0.9800
C58 C60 1.526(7)
C58 C59 1.536(6)
C58 H58 1.0000
C59 H59A 0.9800
C59 H59B 0.9800
C59 H59C 0.9800
C60 H60A 0.9800
C60 H60B 0.9800
C60 H60C 0.9800
C61 O1 1.374(5)
C61 C64 1.502(7)
C61 C62 1.514(7)
C61 C63 1.523(7)
C62 F3 1.331(5)
C62 F1 1.339(5)
C62 F2 1.343(5)
C63 F6 1.326(5)
C63 F5 1.335(5)
C63 F4 1.341(5)
C64 F7 1.324(5)
C64 F9 1.339(5)
C64 F8 1.340(5)
C65 O2 1.383(5)
C65 C66 1.502(7)
C65 C67 1.525(7)
C65 C68 1.543(7)
C66 F12 1.336(5)
C66 F11 1.350(5)
C66 F10 1.353(5)
C67 F14 1.328(5)
C67 F13 1.330(5)
C67 F15 1.347(5)
C68 F16 1.334(5)
C68 F18 1.337(5)
C68 F17 1.345(5)
C69 O3 1.386(5)
C69 C71 1.502(7)
C69 C70 1.530(7)
C69 C72 1.531(7)
C70 F20 1.322(5)
C70 F19 1.330(5)
C70 F21 1.350(5)
C71 F23 1.322(5)
C71 F24 1.328(4)
C71 F22 1.343(5)
C72 F25 1.317(5)
C72 F27 1.333(5)
C72 F26 1.337(5)
C73 O4 1.371(5)
C73 C76 1.520(7)
C73 C75 1.522(7)
C73 C74 1.536(7)
C74 F29 1.319(6)
C74 F30 1.344(5)
C74 F28 1.354(5)
C75 F33 1.314(5)
C75 F32 1.350(5)
C75 F31 1.353(5)
C76 F35 1.328(5)
C76 F34 1.334(5)
C76 F36 1.350(5)
C77 O5 1.358(5)
C77 C80 1.511(7)
C77 C79 1.512(7)
C77 C78 1.526(7)
C78 F37 1.327(5)
C78 F39 1.328(5)
C78 F38 1.338(5)
C79 F40 1.318(5)
C79 F41 1.331(5)
C79 F42 1.340(5)
C80 F45 1.324(5)
C80 F43 1.338(5)
C80 F44 1.340(5)
C81 O6 1.356(5)
C81 C84 1.492(7)
C81 C83 1.527(7)
C81 C82 1.543(7)
C82 F47 1.312(5)
C82 F46 1.330(5)
C82 F48 1.342(5)
C83 F51 1.319(5)
C83 F49 1.344(5)
C83 F50 1.346(5)
C84 F52 1.336(5)
C84 F54 1.340(5)
C84 F53 1.352(5)
C85 O7 1.365(5)
C85 C88 1.516(7)
C85 C86 1.524(7)
C85 C87 1.524(7)
C86 F57 1.332(5)
C86 F55 1.343(5)
C86 F56 1.354(5)
C87 F58 1.342(5)
C87 F59 1.356(5)
C87 F60 1.357(5)
C88 F62 1.326(5)
C88 F63 1.333(5)
C88 F61 1.352(5)
C89 O8 1.369(5)
C89 C92 1.516(7)
C89 C91 1.518(7)
C89 C90 1.524(7)
C90 F64 1.329(5)
C90 F65 1.339(5)
C90 F66 1.344(5)
C91 F69 1.329(5)
C91 F68 1.331(5)
C91 F67 1.341(5)
C92 F72 1.337(5)
C92 F71 1.344(5)
C92 F70 1.362(5)
P1 P2 2.0207(19)

loop_
_geom_torsion_atom_site_label_1
_geom_torsion_atom_site_label_2
_geom_torsion_atom_site_label_3
_geom_torsion_atom_site_label_4
_geom_torsion
C6 C1 C2 C3 0.4(7)
P1 C1 C2 C3 -171.4(4)
C6 C1 C2 C7 178.9(4)
P1 C1 C2 C7 7.1(6)
C1 C2 C3 C4 -1.3(7)
C7 C2 C3 C4 -179.9(4)
C2 C3 C4 C5 1.6(7)
C2 C3 C4 C10 -179.8(4)
C3 C4 C5 C6 -1.1(7)
C10 C4 C5 C6 -179.5(4)
C4 C5 C6 C1 0.2(7)
C4 C5 C6 C13 -177.4(4)
C2 C1 C6 C5 0.1(7)
P1 C1 C6 C5 170.4(4)
C2 C1 C6 C13 177.7(4)
P1 C1 C6 C13 -12.0(7)
C1 C2 C7 C8 126.6(5)
C3 C2 C7 C8 -54.8(6)
C1 C2 C7 C9 -107.7(5)
C3 C2 C7 C9 70.9(6)
C3 C4 C10 C11 -49.1(6)
C5 C4 C10 C11 129.4(5)
C3 C4 C10 C12 72.6(6)
C5 C4 C10 C12 -108.9(5)
C5 C6 C13 C15 57.7(6)
C1 C6 C13 C15 -119.8(5)
C5 C6 C13 C14 -59.3(6)
C1 C6 C13 C14 123.2(5)
C21 C16 C17 C18 0.5(7)
P1 C16 C17 C18 166.1(4)
C21 C16 C17 C22 177.6(4)
P1 C16 C17 C22 -16.7(7)
C16 C17 C18 C19 -0.4(7)
C22 C17 C18 C19 -177.9(4)
C17 C18 C19 C20 0.8(7)
C17 C18 C19 C28 178.4(4)
C18 C19 C20 C21 -1.2(7)
C28 C19 C20 C21 -179.0(4)
C19 C20 C21 C16 1.2(7)
C19 C20 C21 C25 -179.0(4)
C17 C16 C21 C20 -0.9(7)
P1 C16 C21 C20 -167.7(4)
C17 C16 C21 C25 179.4(4)
P1 C16 C21 C25 12.6(6)
C16 C17 C22 C24 -114.9(5)
C18 C17 C22 C24 62.4(6)
C16 C17 C22 C23 118.8(5)
C18 C17 C22 C23 -63.9(6)
C20 C21 C25 C27 -55.0(6)
C16 C21 C25 C27 124.8(5)
C20 C21 C25 C26 68.6(5)
C16 C21 C25 C26 -111.6(5)
C18 C19 C28 C30 -26.4(7)
C20 C19 C28 C30 151.2(4)
C18 C19 C28 C29 110.7(5)
C20 C19 C28 C29 -71.6(5)
C36 C31 C32 C33 0.2(7)
P2 C31 C32 C33 164.9(4)
C36 C31 C32 C37 176.9(4)
P2 C31 C32 C37 -18.4(7)
C31 C32 C33 C34 -0.4(7)
C37 C32 C33 C34 -177.5(4)
C32 C33 C34 C35 0.4(7)
C32 C33 C34 C40 -175.3(5)
C33 C34 C35 C36 -0.2(8)
C40 C34 C35 C36 175.8(5)
C34 C35 C36 C31 -0.1(7)
C34 C35 C36 C43 175.5(4)
C32 C31 C36 C35 0.1(7)
P2 C31 C36 C35 -166.7(4)
C32 C31 C36 C43 -175.4(4)
P2 C31 C36 C43 17.8(6)
C31 C32 C37 C39 121.8(5)
C33 C32 C37 C39 -61.3(5)
C31 C32 C37 C38 -112.4(5)
C33 C32 C37 C38 64.5(5)
C35 C34 C40 C41 -110.1(5)
C33 C34 C40 C41 65.7(6)
C35 C34 C40 C42 34.4(7)
C33 C34 C40 C42 -149.8(5)
C35 C36 C43 C44 -55.8(6)
C31 C36 C43 C44 119.7(5)
C35 C36 C43 C45 71.0(5)
C31 C36 C43 C45 -113.5(5)
C51 C46 C47 C48 0.8(7)
P2 C46 C47 C48 -169.5(4)
C51 C46 C47 C52 -178.8(3)
P2 C46 C47 C52 10.9(5)
C46 C47 C48 C49 -0.6(7)
C52 C47 C48 C49 179.0(4)
C47 C48 C49 C50 0.2(7)
C47 C48 C49 C55 -179.9(4)
C48 C49 C50 C51 -0.2(7)
C55 C49 C50 C51 180.0(3)
C49 C50 C51 C46 0.4(6)
C49 C50 C51 C58 -177.0(4)
C47 C46 C51 C50 -0.7(5)
P2 C46 C51 C50 168.4(3)
C47 C46 C51 C58 176.6(3)
P2 C46 C51 C58 -14.2(5)
C48 C47 C52 C53 68.4(4)
C46 C47 C52 C53 -112.0(4)
C48 C47 C52 C54 -57.9(4)
C46 C47 C52 C54 121.7(4)
C50 C49 C55 C57 147.7(4)
C48 C49 C55 C57 -32.1(5)
C50 C49 C55 C56 -94.6(5)
C48 C49 C55 C56 85.6(4)
C50 C51 C58 C60 -60.3(5)
C46 C51 C58 C60 122.3(4)
C50 C51 C58 C59 56.2(5)
C46 C51 C58 C59 -121.2(4)
O1 C61 C62 F3 160.1(3)
C64 C61 C62 F3 26.7(6)
C63 C61 C62 F3 -86.3(5)
O1 C61 C62 F1 52.1(4)
C64 C61 C62 F1 -81.3(5)
C63 C61 C62 F1 165.7(3)
O1 C61 C62 F2 -71.3(5)
C64 C61 C62 F2 155.2(4)
C63 C61 C62 F2 42.3(6)
O1 C61 C63 F6 -87.6(5)
C64 C61 C63 F6 34.7(5)
C62 C61 C63 F6 160.3(4)
O1 C61 C63 F5 150.3(3)
C64 C61 C63 F5 -87.4(4)
C62 C61 C63 F5 38.2(5)
O1 C61 C63 F4 42.8(5)
C64 C61 C63 F4 165.2(4)
C62 C61 C63 F4 -69.3(5)
O1 C61 C64 F7 169.2(3)
C62 C61 C64 F7 -62.4(6)
C63 C61 C64 F7 53.6(5)
O1 C61 C64 F9 -77.3(4)
C62 C61 C64 F9 51.1(5)
C63 C61 C64 F9 167.1(3)
O1 C61 C64 F8 26.3(5)
C62 C61 C64 F8 154.8(4)
C63 C61 C64 F8 -89.2(4)
O2 C65 C66 F12 154.9(3)
C67 C65 C66 F12 40.1(5)
C68 C65 C66 F12 -89.0(4)
O2 C65 C66 F11 42.8(5)
C67 C65 C66 F11 -71.9(4)
C68 C65 C66 F11 159.0(3)
O2 C65 C66 F10 -72.3(4)
C67 C65 C66 F10 172.9(3)
C68 C65 C66 F10 43.8(4)
O2 C65 C67 F14 143.0(3)
C66 C65 C67 F14 -101.1(4)
C68 C65 C67 F14 15.5(6)
O2 C65 C67 F13 -84.4(4)
C66 C65 C67 F13 31.5(5)
C68 C65 C67 F13 148.2(4)
O2 C65 C67 F15 31.4(4)
C66 C65 C67 F15 147.3(4)
C68 C65 C67 F15 -96.1(5)
O2 C65 C68 F16 176.2(3)
C66 C65 C68 F16 60.2(5)
C67 C65 C68 F16 -57.2(6)
O2 C65 C68 F18 57.9(4)
C66 C65 C68 F18 -58.1(4)
C67 C65 C68 F18 -175.5(4)
O2 C65 C68 F17 -62.2(4)
C66 C65 C68 F17 -178.2(3)
C67 C65 C68 F17 64.4(5)
O3 C69 C70 F20 -32.5(5)
C71 C69 C70 F20 92.1(5)
C72 C69 C70 F20 -148.7(4)
O3 C69 C70 F19 78.0(4)
C71 C69 C70 F19 -157.4(4)
C72 C69 C70 F19 -38.2(4)
O3 C69 C70 F21 -164.8(3)
C71 C69 C70 F21 -40.1(6)
C72 C69 C70 F21 79.1(4)
O3 C69 C71 F23 -156.1(3)
C70 C69 C71 F23 77.1(5)
C72 C69 C71 F23 -39.5(5)
O3 C69 C71 F24 -39.5(5)
C70 C69 C71 F24 -166.3(4)
C72 C69 C71 F24 77.1(4)
O3 C69 C71 F22 89.3(4)
C70 C69 C71 F22 -37.6(5)
C72 C69 C71 F22 -154.2(3)
O3 C69 C72 F25 -176.4(3)
C71 C69 C72 F25 68.7(4)
C70 C69 C72 F25 -58.6(4)
O3 C69 C72 F27 -50.0(4)
C71 C69 C72 F27 -164.9(3)
C70 C69 C72 F27 67.7(4)
O3 C69 C72 F26 65.2(4)
C71 C69 C72 F26 -49.7(5)
C70 C69 C72 F26 -177.1(4)
O4 C73 C74 F29 43.4(5)
C76 C73 C74 F29 159.1(4)
C75 C73 C74 F29 -88.1(5)
O4 C73 C74 F30 164.3(3)
C76 C73 C74 F30 -80.0(5)
C75 C73 C74 F30 32.7(6)
O4 C73 C74 F28 -79.3(4)
C76 C73 C74 F28 36.4(5)
C75 C73 C74 F28 149.2(4)
O4 C73 C75 F33 46.8(6)
C76 C73 C75 F33 -73.6(5)
C74 C73 C75 F33 170.6(4)
O4 C73 C75 F32 171.7(3)
C76 C73 C75 F32 51.3(5)
C74 C73 C75 F32 -64.5(5)
O4 C73 C75 F31 -73.4(5)
C76 C73 C75 F31 166.3(3)
C74 C73 C75 F31 50.4(5)
O4 C73 C76 F35 -78.3(4)
C75 C73 C76 F35 48.2(5)
C74 C73 C76 F35 170.6(4)
O4 C73 C76 F34 157.8(3)
C75 C73 C76 F34 -75.8(4)
C74 C73 C76 F34 46.7(5)
O4 C73 C76 F36 39.4(5)
C75 C73 C76 F36 165.8(3)
C74 C73 C76 F36 -71.7(5)
O5 C77 C78 F37 -38.8(5)
C80 C77 C78 F37 -148.2(4)
C79 C77 C78 F37 87.0(5)
O5 C77 C78 F39 89.8(4)
C80 C77 C78 F39 -19.6(5)
C79 C77 C78 F39 -144.4(4)
O5 C77 C78 F38 -164.3(3)
C80 C77 C78 F38 86.3(4)
C79 C77 C78 F38 -38.5(5)
O5 C77 C79 F40 41.2(6)
C80 C77 C79 F40 163.2(4)
C78 C77 C79 F40 -78.6(5)
O5 C77 C79 F41 163.0(3)
C80 C77 C79 F41 -75.0(5)
C78 C77 C79 F41 43.2(5)
O5 C77 C79 F42 -77.4(5)
C80 C77 C79 F42 44.5(5)
C78 C77 C79 F42 162.8(4)
O5 C77 C80 F45 -30.3(5)
C79 C77 C80 F45 -157.3(4)
C78 C77 C80 F45 78.0(5)
O5 C77 C80 F43 -152.5(3)
C79 C77 C80 F43 80.5(5)
C78 C77 C80 F43 -44.2(5)
O5 C77 C80 F44 91.8(4)
C79 C77 C80 F44 -35.2(5)
C78 C77 C80 F44 -159.9(3)
O6 C81 C82 F47 105.8(4)
C84 C81 C82 F47 -129.1(4)
C83 C81 C82 F47 -3.9(6)
O6 C81 C82 F46 -13.5(5)
C84 C81 C82 F46 111.6(4)
C83 C81 C82 F46 -123.2(4)
O6 C81 C82 F48 -125.1(4)
C84 C81 C82 F48 0.0(5)
C83 C81 C82 F48 125.2(4)
O6 C81 C83 F51 78.0(4)
C84 C81 C83 F51 -38.1(5)
C82 C81 C83 F51 -163.7(4)
O6 C81 C83 F49 -44.6(5)
C84 C81 C83 F49 -160.7(4)
C82 C81 C83 F49 73.8(5)
O6 C81 C83 F50 -168.3(3)
C84 C81 C83 F50 75.6(4)
C82 C81 C83 F50 -50.0(5)
O6 C81 C84 F52 -158.9(3)
C83 C81 C84 F52 -52.2(5)
C82 C81 C84 F52 75.6(5)
O6 C81 C84 F54 78.8(4)
C83 C81 C84 F54 -174.5(4)
C82 C81 C84 F54 -46.6(5)
O6 C81 C84 F53 -38.7(5)
C83 C81 C84 F53 68.1(5)
C82 C81 C84 F53 -164.1(4)
O7 C85 C86 F57 177.4(3)
C88 C85 C86 F57 60.6(5)
C87 C85 C86 F57 -59.7(5)
O7 C85 C86 F55 50.6(5)
C88 C85 C86 F55 -66.2(5)
C87 C85 C86 F55 173.5(3)
O7 C85 C86 F56 -71.1(5)
C88 C85 C86 F56 172.1(4)
C87 C85 C86 F56 51.7(5)
O7 C85 C87 F58 12.7(5)
C88 C85 C87 F58 127.0(4)
C86 C85 C87 F58 -113.3(4)
O7 C85 C87 F59 139.2(3)
C88 C85 C87 F59 -106.6(4)
C86 C85 C87 F59 13.2(5)
O7 C85 C87 F60 -97.4(4)
C88 C85 C87 F60 16.8(5)
C86 C85 C87 F60 136.6(4)
O7 C85 C88 F62 44.7(5)
C86 C85 C88 F62 167.5(4)
C87 C85 C88 F62 -72.3(5)
O7 C85 C88 F63 -84.7(4)
C86 C85 C88 F63 38.1(5)
C87 C85 C88 F63 158.3(4)
O7 C85 C88 F61 158.4(3)
C86 C85 C88 F61 -78.8(4)
C87 C85 C88 F61 41.4(5)
O8 C89 C90 F64 -45.5(4)
C92 C89 C90 F64 69.6(4)
C91 C89 C90 F64 -165.8(4)
O8 C89 C90 F65 73.0(4)
C92 C89 C90 F65 -171.9(3)
C91 C89 C90 F65 -47.3(5)
O8 C89 C90 F66 -157.7(3)
C92 C89 C90 F66 -42.7(5)
C91 C89 C90 F66 82.0(5)
O8 C89 C91 F69 48.5(5)
C92 C89 C91 F69 -67.3(5)
C90 C89 C91 F69 169.1(4)
O8 C89 C91 F68 158.7(3)
C92 C89 C91 F68 42.9(5)
C90 C89 C91 F68 -80.8(5)
O8 C89 C91 F67 -73.4(4)
C92 C89 C91 F67 170.8(4)
C90 C89 C91 F67 47.1(6)
O8 C89 C92 F72 36.1(5)
C91 C89 C92 F72 152.2(4)
C90 C89 C92 F72 -79.6(4)
O8 C89 C92 F71 -82.8(4)
C91 C89 C92 F71 33.3(5)
C90 C89 C92 F71 161.5(3)
O8 C89 C92 F70 148.8(3)
C91 C89 C92 F70 -95.1(5)
C90 C89 C92 F70 33.1(5)
C64 C61 O1 Al1 -51.4(5)
C62 C61 O1 Al1 173.5(3)
C63 C61 O1 Al1 60.5(5)
O2 Al1 O1 C61 -46.5(4)
O4 Al1 O1 C61 -167.8(4)
O3 Al1 O1 C61 73.9(4)
C66 C65 O2 Al1 129.3(5)
C67 C65 O2 Al1 -117.7(6)
C68 C65 O2 Al1 17.0(7)
O4 Al1 O2 C65 -80.0(6)
O1 Al1 O2 C65 163.6(6)
O3 Al1 O2 C65 37.5(6)
C71 C69 O3 Al1 100.8(5)
C70 C69 O3 Al1 -127.3(5)
C72 C69 O3 Al1 -15.0(7)
O2 Al1 O3 C69 -170.6(5)
O4 Al1 O3 C69 -49.0(6)
O1 Al1 O3 C69 68.5(6)
C76 C73 O4 Al1 10.1(7)
C75 C73 O4 Al1 -106.0(5)
C74 C73 O4 Al1 123.9(5)
O2 Al1 O4 C73 -82.6(5)
O1 Al1 O4 C73 35.3(5)
O3 Al1 O4 C73 159.7(5)
C80 C77 O5 Al2 109.2(7)
C79 C77 O5 Al2 -124.0(7)
C78 C77 O5 Al2 1.6(8)
O7 Al2 O5 C77 -28.5(8)
O8 Al2 O5 C77 98.5(7)
O6 Al2 O5 C77 -143.9(7)
C84 C81 O6 Al2 -87.6(5)
C83 C81 O6 Al2 157.6(4)
C82 C81 O6 Al2 37.1(6)
O5 Al2 O6 C81 -72.8(5)
O7 Al2 O6 C81 171.0(4)
O8 Al2 O6 C81 50.1(5)
C88 C85 O7 Al2 179.3(5)
C86 C85 O7 Al2 60.1(6)
C87 C85 O7 Al2 -63.1(6)
O5 Al2 O7 C85 -139.6(5)
O8 Al2 O7 C85 92.2(5)
O6 Al2 O7 C85 -24.7(5)
C92 C89 O8 Al2 111.1(5)
C91 C89 O8 Al2 -7.0(6)
C90 C89 O8 Al2 -132.9(4)
O5 Al2 O8 C89 -62.8(5)
O7 Al2 O8 C89 62.0(5)
O6 Al2 O8 C89 179.6(5)
C21 C16 P1 C1 50.7(5)
C17 C16 P1 C1 -115.6(4)
C21 C16 P1 P2 -124.7(3)
C17 C16 P1 P2 69.1(4)
C2 C1 P1 C16 58.6(4)
C6 C1 P1 C16 -112.4(5)
C2 C1 P1 P2 -126.0(3)
C6 C1 P1 P2 63.0(5)
C47 C46 P2 C31 50.9(4)
C51 C46 P2 C31 -118.9(3)
C47 C46 P2 P1 -121.4(3)
C51 C46 P2 P1 68.9(4)
C32 C31 P2 C46 -111.4(5)
C36 C31 P2 C46 54.4(4)
C32 C31 P2 P1 60.7(5)
C36 C31 P2 P1 -133.5(3)
C16 P1 P2 C46 -7.6(2)
C1 P1 P2 C46 176.6(2)
C16 P1 P2 C31 179.7(3)
C1 P1 P2 C31 3.9(3)

loop_
_platon_squeeze_void_nr
_platon_squeeze_void_average_x
_platon_squeeze_void_average_y
_platon_squeeze_void_average_z
_platon_squeeze_void_volume
_platon_squeeze_void_count_electrons
_platon_squeeze_void_content
1 0.925 0.250 -0.035 704 66 ' '
2 0.806 0.701 0.094 7 1 ' '
3 0.306 0.799 0.094 7 1 ' '
4 0.770 0.618 0.161 13 1 ' '
5 0.270 0.882 0.161 13 1 ' '
6 0.746 0.750 0.466 703 66 ' '
7 0.039 0.531 0.430 11 1 ' '
8 0.539 0.969 0.430 11 1 ' '
9 0.694 0.201 0.594 7 1 ' '
10 0.194 0.299 0.594 7 1 ' '
11 0.730 0.117 0.658 12 1 ' '
12 0.230 0.383 0.658 13 1 ' '
13 0.461 0.031 0.930 11 1 ' '
14 0.961 0.469 0.930 11 1 ' '
